data_4103229
loop_
_publ_author_name
'Sebastian Mirtschin'
'Adam Slabon-Turski'
'Rosario Scopelliti'
'Aldrik H. Velders'
'Kay Severin'

_publ_section_title
;
 A Coordination Cage with an Adaptable Cavity Size
;
_journal_name_full 'Journal of the American Chemical Society'
_journal_page_first 14004
_journal_page_last 14005
_journal_paper_doi 10.1021/ja1063789
_journal_volume 132
_journal_year 2010
_chemical_formula_moiety 'C180 H168 N12 O36 Ru6, 10(C6 H4 Cl2)'
_chemical_formula_sum 'C240 H208 Cl20 N12 O36 Ru6'
_chemical_formula_weight 5151.60
_chemical_name_systematic
; 
 ? 
;
_space_group_IT_number 15
_symmetry_cell_setting monoclinic
_symmetry_space_group_name_Hall '-C 2yc'
_symmetry_space_group_name_H-M 'C 1 2/c 1'
_atom_sites_solution_hydrogens geom
_atom_sites_solution_primary direct
_atom_sites_solution_secondary difmap
_audit_creation_method SHELXL-97
_cell_angle_alpha 90.00
_cell_angle_beta 93.769(11)
_cell_angle_gamma 90.00
_cell_formula_units_Z 4
_cell_length_a 42.321(4)
_cell_length_b 27.694(3)
_cell_length_c 22.302(3)
_cell_measurement_reflns_used 7086
_cell_measurement_temperature 140(2)
_cell_measurement_theta_max 25.9740
_cell_measurement_theta_min 2.7693
_cell_volume 26082(5)
_computing_cell_refinement
; 
CrysAlisPro, Oxford Diffraction Ltd., 
Version 1.171.33.41 (release 06-05-2009 CrysAlis171 .NET) 
(compiled May  6 2009,17:20:42) 
;
_computing_data_collection
; 
CrysAlisPro, Oxford Diffraction Ltd., 
Version 1.171.33.41 (release 06-05-2009 CrysAlis171 .NET) 
(compiled May  6 2009,17:20:42) 
;
_computing_data_reduction
; 
CrysAlisPro, Oxford Diffraction Ltd., 
Version 1.171.33.41 (release 06-05-2009 CrysAlis171 .NET) 
(compiled May  6 2009,17:20:42) 
;
_computing_molecular_graphics 'Bruker SHELXTL'
_computing_publication_material 'Bruker SHELXTL'
_computing_structure_refinement 'SHELXL-97 (Sheldrick, 1997)'
_computing_structure_solution 'SHELXS-97 (Sheldrick, 1990)'
_diffrn_ambient_temperature 140(2)
_diffrn_detector_area_resol_mean 8.2812
_diffrn_measured_fraction_theta_full 0.993
_diffrn_measured_fraction_theta_max 0.993
_diffrn_measurement_device_type 'Oxford Diffraction, KM4/Sapphire CCD'
_diffrn_measurement_method 'phi and omega scans'
_diffrn_radiation_monochromator graphite
_diffrn_radiation_source 'fine-focus sealed tube'
_diffrn_radiation_type MoK\a
_diffrn_radiation_wavelength 0.71073
_diffrn_reflns_av_R_equivalents 0.1342
_diffrn_reflns_av_sigmaI/netI 0.1987
_diffrn_reflns_limit_h_max 48
_diffrn_reflns_limit_h_min -49
_diffrn_reflns_limit_k_max 32
_diffrn_reflns_limit_k_min -32
_diffrn_reflns_limit_l_max 24
_diffrn_reflns_limit_l_min -25
_diffrn_reflns_number 75680
_diffrn_reflns_theta_full 24.41
_diffrn_reflns_theta_max 24.41
_diffrn_reflns_theta_min 2.75
_exptl_absorpt_coefficient_mu 0.609
_exptl_absorpt_correction_T_max 1.00000
_exptl_absorpt_correction_T_min 0.63242
_exptl_absorpt_correction_type multi-scan
_exptl_absorpt_process_details
; 
CrysAlisPro, Oxford Diffraction Ltd., 
Version 1.171.33.41 (release 06-05-2009 CrysAlis171 .NET) 
(compiled May  6 2009,17:20:42) 
empirical absorption correction using spherical harmonics, 
 implemented in SCALE3 ABSPACK scaling algorithm. 
;
_exptl_crystal_colour colourless
_exptl_crystal_density_diffrn 1.312
_exptl_crystal_density_method 'not measured'
_exptl_crystal_description prismatic
_exptl_crystal_F_000 10496
_exptl_crystal_size_max 0.30
_exptl_crystal_size_mid 0.25
_exptl_crystal_size_min 0.22
_platon_squeeze_details ' '
_refine_diff_density_max 2.171
_refine_diff_density_min -0.924
_refine_diff_density_rms 0.194
_refine_ls_extinction_method none
_refine_ls_goodness_of_fit_ref 1.145
_refine_ls_hydrogen_treatment constr
_refine_ls_matrix_type full
_refine_ls_number_parameters 668
_refine_ls_number_reflns 21329
_refine_ls_number_restraints 0
_refine_ls_restrained_S_all 1.145
_refine_ls_R_factor_all 0.2705
_refine_ls_R_factor_gt 0.1589
_refine_ls_shift/su_max 0.000
_refine_ls_shift/su_mean 0.000
_refine_ls_structure_factor_coef Fsqd
_refine_ls_weighting_details 'calc w=1/[\s^2^(Fo^2^)+(0.2000P)^2^+0.0000P] where P=(Fo^2^+2Fc^2^)/3'
_refine_ls_weighting_scheme calc
_refine_ls_wR_factor_gt 0.3981
_refine_ls_wR_factor_ref 0.4461
_reflns_number_gt 7401
_reflns_number_total 21329
_reflns_threshold_expression >2sigma(I)
_cod_data_source_file ja1063789_si_003.cif
_cod_data_source_block sm481
_cod_original_sg_symbol_H-M 'C 2/c'
_cod_database_code 4103229

loop_
_symmetry_equiv_pos_as_xyz
'x, y, z'
'-x, y, -z+1/2'
'x+1/2, y+1/2, z'
'-x+1/2, y+1/2, -z+1/2'
'-x, -y, -z'
'x, -y, z-1/2'
'-x+1/2, -y+1/2, -z'
'x+1/2, -y+1/2, z-1/2'

loop_
_atom_site_label
_atom_site_type_symbol
_atom_site_fract_x
_atom_site_fract_y
_atom_site_fract_z
_atom_site_U_iso_or_equiv
_atom_site_adp_type
_atom_site_occupancy
_atom_site_symmetry_multiplicity
_atom_site_calc_flag
_atom_site_refinement_flags
Ru1 Ru 0.12126(5) -0.46279(6) 0.21178(12) 0.1280(10) Uani 1 1 d .
Ru2 Ru 0.06764(3) 0.00872(4) 0.19633(6) 0.0545(4) Uani 1 1 d .
Ru3 Ru -0.17081(3) -0.29437(5) 0.07164(8) 0.0727(6) Uani 1 1 d .
O1 O 0.0920(4) -0.4862(5) 0.2692(10) 0.151(8) Uani 1 1 d .
O2 O 0.1064(4) -0.4372(6) 0.3502(8) 0.157(8) Uani 1 1 d .
O3 O 0.1106(6) -0.5103(10) 0.4350(11) 0.224(11) Uani 1 1 d .
O4 O -0.0588(6) -0.5762(6) 0.4741(8) 0.192(11) Uani 1 1 d .
O5 O -0.0851(4) -0.4893(5) 0.3464(7) 0.136(7) Uani 1 1 d .
O6 O -0.0971(5) -0.5658(8) 0.3653(8) 0.172(8) Uani 1 1 d .
O7 O 0.1021(3) -0.0403(4) 0.1675(6) 0.081(4) Uani 1 1 d .
O8 O 0.1429(3) 0.0062(5) 0.1549(6) 0.104(4) Uani 1 1 d .
O9 O 0.1685(4) -0.0543(7) 0.0669(6) 0.144(7) Uani 1 1 d .
O10 O 0.2117(4) -0.2905(5) 0.2025(8) 0.121(5) Uani 1 1 d .
O11 O 0.1604(3) -0.3137(4) 0.2846(6) 0.089(4) Uani 1 1 d .
O12 O 0.1765(2) -0.2553(3) 0.3489(5) 0.060(3) Uani 1 1 d .
O13 O -0.1642(2) -0.2243(3) 0.0375(4) 0.057(3) Uani 1 1 d .
O14 O -0.2141(3) -0.1956(5) 0.0183(8) 0.126(6) Uani 1 1 d .
O15 O -0.1897(3) -0.1329(4) -0.0787(5) 0.077(3) Uani 1 1 d .
O16 O -0.0814(3) 0.0458(4) 0.0673(6) 0.090(4) Uani 1 1 d .
O17 O -0.0467(2) -0.0031(3) 0.1652(5) 0.056(3) Uani 1 1 d .
O18 O -0.0882(2) -0.0100(3) 0.2186(5) 0.057(3) Uani 1 1 d .
N1 N 0.0915(4) -0.4026(5) 0.2111(12) 0.148(10) Uani 1 1 d .
N2 N 0.0343(3) -0.2416(4) 0.1958(6) 0.065(4) Uani 1 1 d .
N3 N -0.0161(3) -0.2136(4) 0.1621(5) 0.044(3) Uani 1 1 d .
N4 N -0.0059(3) -0.2979(4) 0.1688(6) 0.065(4) Uani 1 1 d .
N5 N 0.0440(3) -0.0599(4) 0.2023(5) 0.051(3) Uani 1 1 d .
N6 N -0.1226(3) -0.2852(4) 0.0984(6) 0.067(4) Uani 1 1 d .
C1 C 0.0987(4) -0.3564(6) 0.2172(7) 0.066(5) Uiso 1 1 d .
H1 H 0.1204 -0.3490 0.2269 0.079 Uiso 1 1 calc R
C2 C 0.0778(4) -0.3166(6) 0.2110(7) 0.071(5) Uiso 1 1 d .
H2 H 0.0854 -0.2847 0.2181 0.085 Uiso 1 1 calc R
C3 C 0.0478(4) -0.3240(6) 0.1954(7) 0.057(4) Uiso 1 1 d .
C4 C 0.0380(8) -0.3726(13) 0.1975(14) 0.185(13) Uiso 1 1 d .
H4 H 0.0161 -0.3798 0.1960 0.222 Uiso 1 1 calc R
C5 C 0.0603(7) -0.4113(11) 0.2019(12) 0.143(10) Uiso 1 1 d .
H5 H 0.0530 -0.4437 0.1983 0.172 Uiso 1 1 calc R
C6 C 0.0235(4) -0.2864(6) 0.1864(7) 0.063(4) Uiso 1 1 d .
C7 C 0.0141(3) -0.2062(5) 0.1795(6) 0.042(3) Uiso 1 1 d .
C8 C -0.0246(4) -0.2599(6) 0.1558(7) 0.066(5) Uiso 1 1 d .
C9 C 0.0159(3) -0.0705(5) 0.1810(6) 0.040(3) Uiso 1 1 d .
H9 H 0.0022 -0.0443 0.1702 0.048 Uiso 1 1 calc R
C10 C 0.0040(3) -0.1159(5) 0.1727(6) 0.045(4) Uiso 1 1 d .
H10 H -0.0168 -0.1210 0.1550 0.054 Uiso 1 1 calc R
C11 C 0.0236(3) -0.1552(5) 0.1912(6) 0.050(4) Uiso 1 1 d .
C12 C 0.0527(3) -0.1441(5) 0.2202(6) 0.047(4) Uiso 1 1 d .
H12 H 0.0657 -0.1693 0.2370 0.057 Uiso 1 1 calc R
C13 C 0.0627(3) -0.0982(5) 0.2250(6) 0.050(4) Uiso 1 1 d .
H13 H 0.0829 -0.0916 0.2443 0.060 Uiso 1 1 calc R
C14 C -0.1028(4) -0.3199(6) 0.1228(7) 0.069(5) Uiso 1 1 d .
H14 H -0.1119 -0.3507 0.1292 0.083 Uiso 1 1 calc R
C15 C -0.0727(4) -0.3151(6) 0.1383(7) 0.071(5) Uiso 1 1 d .
H15 H -0.0605 -0.3425 0.1508 0.085 Uiso 1 1 calc R
C16 C -0.0581(4) -0.2692(6) 0.1365(7) 0.058(4) Uiso 1 1 d .
C17 C -0.0777(4) -0.2320(6) 0.1147(7) 0.068(5) Uiso 1 1 d .
H17 H -0.0697 -0.2001 0.1118 0.082 Uiso 1 1 calc R
C18 C -0.1074(4) -0.2417(6) 0.0982(7) 0.067(5) Uiso 1 1 d .
H18 H -0.1200 -0.2150 0.0844 0.080 Uiso 1 1 calc R
C19 C 0.0881(5) -0.4727(9) 0.3334(11) 0.097(6) Uiso 1 1 d .
C20 C 0.0511(3) -0.5377(5) 0.4545(6) 0.107(7) Uiso 1 1 d G
H20 H 0.0568 -0.5519 0.4924 0.128 Uiso 1 1 calc R
C21 C 0.0743(2) -0.5173(5) 0.4211(7) 0.145(10) Uiso 1 1 d G
C22 C 0.0660(3) -0.4965(5) 0.3656(7) 0.141(9) Uiso 1 1 d G
C23 C 0.0345(3) -0.4960(5) 0.3435(5) 0.129(8) Uiso 1 1 d G
H23 H 0.0288 -0.4817 0.3055 0.155 Uiso 1 1 calc R
C24 C 0.0113(2) -0.5164(3) 0.3769(4) 0.119(8) Uiso 1 1 d G
C25 C 0.0196(2) -0.5372(3) 0.4324(4) 0.142(9) Uiso 1 1 d G
C26 C -0.0036(3) -0.5576(5) 0.4658(5) 0.131(9) Uiso 1 1 d G
H26 H 0.0021 -0.5718 0.5037 0.157 Uiso 1 1 calc R
C27 C -0.0350(3) -0.5571(5) 0.4437(7) 0.212(19) Uiso 1 1 d G
C28 C -0.0433(2) -0.5362(5) 0.3882(7) 0.114(7) Uiso 1 1 d G
C29 C -0.0202(3) -0.5159(5) 0.3548(6) 0.114(7) Uiso 1 1 d G
H29 H -0.0258 -0.5016 0.3169 0.137 Uiso 1 1 calc R
C30 C -0.0804(6) -0.5313(11) 0.3692(11) 0.108(8) Uiso 1 1 d .
C31 C 0.1146(11) -0.5391(16) 0.501(2) 0.27(2) Uiso 1 1 d .
H31A H 0.1022 -0.5690 0.4989 0.412 Uiso 1 1 calc R
H31B H 0.1070 -0.5183 0.5327 0.412 Uiso 1 1 calc R
H31C H 0.1370 -0.5469 0.5107 0.412 Uiso 1 1 calc R
C32 C -0.0507(7) -0.6005(10) 0.5316(12) 0.157(10) Uiso 1 1 d .
H32A H -0.0319 -0.6207 0.5280 0.235 Uiso 1 1 calc R
H32B H -0.0685 -0.6208 0.5421 0.235 Uiso 1 1 calc R
H32C H -0.0463 -0.5763 0.5631 0.235 Uiso 1 1 calc R
C33 C 0.1291(5) -0.0328(7) 0.1584(8) 0.072(5) Uiso 1 1 d .
C34 C 0.1472(4) -0.0818(6) 0.1554(7) 0.062(4) Uiso 1 1 d .
C35 C 0.1692(5) -0.0902(8) 0.1074(10) 0.097(6) Uiso 1 1 d .
C36 C 0.1844(5) -0.1330(9) 0.1127(10) 0.116(7) Uiso 1 1 d .
H36 H 0.1992 -0.1389 0.0833 0.139 Uiso 1 1 calc R
C37 C 0.1819(4) -0.1686(7) 0.1533(9) 0.084(6) Uiso 1 1 d .
C38 C 0.1616(4) -0.1595(6) 0.1986(8) 0.068(5) Uiso 1 1 d .
C39 C 0.1449(4) -0.1152(5) 0.1989(7) 0.059(4) Uiso 1 1 d .
H39 H 0.1317 -0.1089 0.2308 0.070 Uiso 1 1 calc R
C40 C 0.1998(5) -0.2118(8) 0.1522(10) 0.104(7) Uiso 1 1 d .
H40 H 0.2139 -0.2179 0.1217 0.125 Uiso 1 1 calc R
C41 C 0.1958(4) -0.2445(7) 0.1978(8) 0.077(5) Uiso 1 1 d .
C42 C 0.1752(4) -0.2375(6) 0.2480(7) 0.059(4) Uiso 1 1 d .
C43 C 0.1592(3) -0.1951(5) 0.2493(7) 0.055(4) Uiso 1 1 d .
H43 H 0.1466 -0.1879 0.2819 0.066 Uiso 1 1 calc R
C44 C 0.1704(3) -0.2713(6) 0.2953(7) 0.051(4) Uiso 1 1 d .
C45 C 0.1914(7) -0.0606(11) 0.0193(14) 0.174(12) Uiso 1 1 d .
H45A H 0.2128 -0.0647 0.0382 0.262 Uiso 1 1 calc R
H45B H 0.1909 -0.0321 -0.0067 0.262 Uiso 1 1 calc R
H45C H 0.1856 -0.0893 -0.0047 0.262 Uiso 1 1 calc R
C46 C 0.2315(7) -0.3003(10) 0.1605(13) 0.148(10) Uiso 1 1 d .
H46A H 0.2194 -0.3097 0.1233 0.222 Uiso 1 1 calc R
H46B H 0.2456 -0.3267 0.1740 0.222 Uiso 1 1 calc R
H46C H 0.2442 -0.2715 0.1529 0.222 Uiso 1 1 calc R
C47 C -0.1861(4) -0.1919(6) 0.0243(7) 0.054(4) Uiso 1 1 d .
C48 C -0.1701(4) -0.1421(6) 0.0212(7) 0.064(5) Uiso 1 1 d .
C49 C -0.1720(4) -0.1139(6) -0.0294(7) 0.062(4) Uiso 1 1 d .
C50 C -0.1555(4) -0.0713(6) -0.0362(7) 0.064(5) Uiso 1 1 d .
H50 H -0.1558 -0.0542 -0.0732 0.077 Uiso 1 1 calc R
C51 C -0.1369(4) -0.0542(6) 0.0196(7) 0.066(5) Uiso 1 1 d .
C52 C -0.1338(3) -0.0814(5) 0.0690(6) 0.040(3) Uiso 1 1 d .
C53 C -0.1520(3) -0.1250(5) 0.0701(7) 0.050(4) Uiso 1 1 d .
H53 H -0.1515 -0.1429 0.1065 0.060 Uiso 1 1 calc R
C54 C -0.1175(3) -0.0111(6) 0.0146(7) 0.060(4) Uiso 1 1 d .
H54 H -0.1175 0.0063 -0.0221 0.072 Uiso 1 1 calc R
C55 C -0.0993(4) 0.0037(6) 0.0640(7) 0.066(5) Uiso 1 1 d .
C56 C -0.0958(3) -0.0248(5) 0.1155(6) 0.041(3) Uiso 1 1 d .
C57 C -0.1146(3) -0.0649(5) 0.1192(6) 0.041(3) Uiso 1 1 d .
H57 H -0.1147 -0.0819 0.1562 0.049 Uiso 1 1 calc R
C58 C -0.0753(3) -0.0098(5) 0.1707(6) 0.035(3) Uiso 1 1 d .
C59 C -0.1904(5) -0.1067(7) -0.1314(9) 0.095(6) Uiso 1 1 d .
H59A H -0.1985 -0.0742 -0.1243 0.143 Uiso 1 1 calc R
H59B H -0.2043 -0.1229 -0.1621 0.143 Uiso 1 1 calc R
H59C H -0.1690 -0.1045 -0.1452 0.143 Uiso 1 1 calc R
C60 C -0.0853(5) 0.0796(8) 0.0157(9) 0.106(7) Uiso 1 1 d .
H60A H -0.0711 0.0701 -0.0152 0.159 Uiso 1 1 calc R
H60B H -0.0801 0.1124 0.0294 0.159 Uiso 1 1 calc R
H60C H -0.1072 0.0785 -0.0012 0.159 Uiso 1 1 calc R
C61 C 0.1605(6) -0.4260(9) 0.1699(11) 0.119(8) Uiso 1 1 d .
C62 C 0.1646(4) -0.4227(7) 0.2326(8) 0.079(5) Uiso 1 1 d .
H62 H 0.1671 -0.3912 0.2493 0.095 Uiso 1 1 calc R
C63 C 0.1653(5) -0.4607(8) 0.2724(11) 0.107(7) Uiso 1 1 d .
H63 H 0.1706 -0.4535 0.3134 0.128 Uiso 1 1 calc R
C64 C 0.1583(6) -0.5137(10) 0.2568(12) 0.125(8) Uiso 1 1 d .
C65 C 0.1575(5) -0.5131(9) 0.1889(10) 0.111(7) Uiso 1 1 d .
H65 H 0.1548 -0.5446 0.1726 0.133 Uiso 1 1 calc R
C66 C 0.1597(6) -0.4775(10) 0.1430(13) 0.135(9) Uiso 1 1 d .
H66 H 0.1606 -0.4845 0.1014 0.162 Uiso 1 1 calc R
C67 C 0.1614(7) -0.3820(11) 0.1317(14) 0.179(12) Uiso 1 1 d .
H67A H 0.1683 -0.3544 0.1567 0.269 Uiso 1 1 calc R
H67B H 0.1402 -0.3758 0.1130 0.269 Uiso 1 1 calc R
H67C H 0.1762 -0.3871 0.1005 0.269 Uiso 1 1 calc R
C68 C 0.1547(7) -0.5506(12) 0.2953(14) 0.149(10) Uiso 1 1 d .
H68 H 0.1474 -0.5379 0.3340 0.179 Uiso 1 1 calc R
C69 C 0.1876(13) -0.565(2) 0.303(2) 0.34(3) Uiso 1 1 d .
H69A H 0.1897 -0.5918 0.3316 0.506 Uiso 1 1 calc R
H69B H 0.2002 -0.5374 0.3195 0.506 Uiso 1 1 calc R
H69C H 0.1952 -0.5744 0.2646 0.506 Uiso 1 1 calc R
C70 C 0.1386(9) -0.5876(15) 0.2794(17) 0.225(17) Uiso 1 1 d .
H70A H 0.1318 -0.5851 0.2367 0.338 Uiso 1 1 calc R
H70B H 0.1200 -0.5897 0.3031 0.338 Uiso 1 1 calc R
H70C H 0.1516 -0.6166 0.2860 0.338 Uiso 1 1 calc R
C71 C 0.0403(4) 0.0399(6) 0.1193(7) 0.059(4) Uiso 1 1 d .
C72 C 0.0252(3) 0.0489(5) 0.1684(6) 0.044(4) Uiso 1 1 d .
H72 H 0.0035 0.0399 0.1684 0.053 Uiso 1 1 calc R
C73 C 0.0399(3) 0.0716(5) 0.2225(6) 0.049(4) Uiso 1 1 d .
H73 H 0.0285 0.0770 0.2572 0.059 Uiso 1 1 calc R
C74 C 0.0725(3) 0.0853(5) 0.2202(7) 0.053(4) Uiso 1 1 d .
C75 C 0.0875(4) 0.0762(6) 0.1657(7) 0.063(4) Uiso 1 1 d .
H75 H 0.1086 0.0867 0.1620 0.076 Uiso 1 1 calc R
C76 C 0.0709(4) 0.0514(5) 0.1165(7) 0.061(4) Uiso 1 1 d .
H76 H 0.0818 0.0431 0.0819 0.074 Uiso 1 1 calc R
C77 C 0.0223(4) 0.0148(7) 0.0673(8) 0.089(6) Uiso 1 1 d .
H77A H 0.0138 -0.0158 0.0811 0.133 Uiso 1 1 calc R
H77B H 0.0366 0.0085 0.0354 0.133 Uiso 1 1 calc R
H77C H 0.0049 0.0354 0.0516 0.133 Uiso 1 1 calc R
C78 C 0.0903(4) 0.1064(7) 0.2745(8) 0.082(5) Uiso 1 1 d .
H78 H 0.0844 0.0864 0.3094 0.098 Uiso 1 1 calc R
C79 C 0.0786(7) 0.1558(12) 0.2857(14) 0.191(13) Uiso 1 1 d .
H79A H 0.0821 0.1635 0.3285 0.286 Uiso 1 1 calc R
H79B H 0.0559 0.1575 0.2738 0.286 Uiso 1 1 calc R
H79C H 0.0900 0.1791 0.2621 0.286 Uiso 1 1 calc R
C80 C 0.1267(6) 0.1029(10) 0.2739(13) 0.160(11) Uiso 1 1 d .
H80A H 0.1323 0.0758 0.2485 0.240 Uiso 1 1 calc R
H80B H 0.1358 0.0979 0.3149 0.240 Uiso 1 1 calc R
H80C H 0.1350 0.1330 0.2579 0.240 Uiso 1 1 calc R
C81 C -0.2030(3) -0.3503(5) 0.0896(5) 0.099(7) Uiso 1 1 d G
C82 C -0.2175(2) -0.3201(4) 0.0464(6) 0.078(5) Uiso 1 1 d G
H82 H -0.2371 -0.3050 0.0536 0.093 Uiso 1 1 calc R
C83 C -0.2035(3) -0.3120(4) -0.0073(5) 0.094(6) Uiso 1 1 d G
H83 H -0.2135 -0.2913 -0.0368 0.113 Uiso 1 1 calc R
C84 C -0.1749(3) -0.3340(5) -0.0178(5) 0.123(8) Uiso 1 1 d G
C85 C -0.1603(2) -0.3643(4) 0.0254(6) 0.081(5) Uiso 1 1 d G
H85 H -0.1408 -0.3794 0.0182 0.097 Uiso 1 1 calc R
C86 C -0.1743(3) -0.3724(4) 0.0791(5) 0.063(4) Uiso 1 1 d G
H86 H -0.1644 -0.3931 0.1087 0.076 Uiso 1 1 calc R
C87 C -0.2191(12) -0.353(2) 0.134(2) 0.33(3) Uiso 1 1 d .
H87A H -0.2084 -0.3750 0.1642 0.490 Uiso 1 1 calc R
H87B H -0.2400 -0.3664 0.1222 0.490 Uiso 1 1 calc R
H87C H -0.2214 -0.3213 0.1521 0.490 Uiso 1 1 calc R
C88 C -0.1516(8) -0.3179(13) -0.0789(15) 0.176(12) Uiso 1 1 d .
H88 H -0.1559 -0.2830 -0.0881 0.211 Uiso 1 1 calc R
C89 C -0.1650(7) -0.3468(12) -0.1321(14) 0.183(12) Uiso 1 1 d .
H89A H -0.1875 -0.3392 -0.1398 0.275 Uiso 1 1 calc R
H89B H -0.1626 -0.3813 -0.1234 0.275 Uiso 1 1 calc R
H89C H -0.1536 -0.3387 -0.1676 0.275 Uiso 1 1 calc R
C90 C -0.1196(8) -0.3228(12) -0.0666(15) 0.192(13) Uiso 1 1 d .
H90A H -0.1126 -0.3011 -0.0336 0.288 Uiso 1 1 calc R
H90B H -0.1085 -0.3147 -0.1024 0.288 Uiso 1 1 calc R
H90C H -0.1148 -0.3563 -0.0548 0.288 Uiso 1 1 calc R
C91 C -0.0379(3) -0.1656(6) -0.0732(8) 0.101(7) Uiso 1 1 d G
C92 C -0.0517(4) -0.1941(6) -0.1190(6) 0.137(9) Uiso 1 1 d G
H92 H -0.0395 -0.2050 -0.1505 0.165 Uiso 1 1 calc R
C93 C -0.0836(4) -0.2065(6) -0.1188(7) 0.182(13) Uiso 1 1 d G
H93 H -0.0930 -0.2260 -0.1502 0.218 Uiso 1 1 calc R
C94 C -0.1015(3) -0.1905(6) -0.0728(8) 0.146(10) Uiso 1 1 d G
H94 H -0.1232 -0.1990 -0.0726 0.175 Uiso 1 1 calc R
C95 C -0.0877(3) -0.1621(6) -0.0269(6) 0.103(7) Uiso 1 1 d G
H95 H -0.0999 -0.1512 0.0046 0.124 Uiso 1 1 calc R
C96 C -0.0558(4) -0.1496(5) -0.0271(6) 0.107(7) Uiso 1 1 d G
Cl1 Cl -0.00050(19) -0.1517(3) -0.0798(4) 0.162(3) Uiso 1 1 d .
Cl2 Cl -0.04046(17) -0.1146(3) 0.0301(3) 0.149(3) Uiso 1 1 d .
C97 C -0.2931(6) -0.4566(8) 0.3245(10) 0.166(11) Uiso 1 1 d G
C98 C -0.3158(5) -0.4914(11) 0.3347(10) 0.180(12) Uiso 1 1 d G
H98 H -0.3301 -0.4867 0.3653 0.216 Uiso 1 1 calc R
C99 C -0.3177(6) -0.5331(9) 0.2999(14) 0.31(2) Uiso 1 1 d G
H99 H -0.3333 -0.5569 0.3068 0.370 Uiso 1 1 calc R
C100 C -0.2969(7) -0.5400(8) 0.2550(13) 0.40(4) Uiso 1 1 d G
H100 H -0.2982 -0.5685 0.2312 0.483 Uiso 1 1 calc R
C101 C -0.2742(6) -0.5052(10) 0.2449(9) 0.191(13) Uiso 1 1 d G
H101 H -0.2599 -0.5100 0.2142 0.229 Uiso 1 1 calc R
C102 C -0.2723(4) -0.4636(8) 0.2796(11) 0.141(9) Uiso 1 1 d G
Cl3 Cl -0.2917(3) -0.4061(5) 0.3702(5) 0.242(5) Uiso 1 1 d .
Cl4 Cl -0.2479(2) -0.4202(4) 0.2625(4) 0.195(4) Uiso 1 1 d .
C103 C -0.2280(4) -0.4989(5) -0.0224(10) 0.147(10) Uiso 1 1 d G
C104 C -0.2291(4) -0.4905(7) -0.0840(9) 0.187(13) Uiso 1 1 d G
H104 H -0.2210 -0.5139 -0.1101 0.225 Uiso 1 1 calc R
C105 C -0.2419(5) -0.4477(8) -0.1073(6) 0.198(14) Uiso 1 1 d G
H105 H -0.2426 -0.4419 -0.1494 0.237 Uiso 1 1 calc R
C106 C -0.2536(4) -0.4134(6) -0.0692(8) 0.143(9) Uiso 1 1 d G
H106 H -0.2624 -0.3841 -0.0852 0.172 Uiso 1 1 calc R
C107 C -0.2526(3) -0.4218(5) -0.0076(8) 0.105(7) Uiso 1 1 d G
H107 H -0.2606 -0.3984 0.0184 0.126 Uiso 1 1 calc R
C108 C -0.2398(4) -0.4646(7) 0.0157(6) 0.117(8) Uiso 1 1 d G
Cl5 Cl -0.2125(3) -0.5565(5) -0.0021(5) 0.243(5) Uiso 1 1 d .
Cl6 Cl -0.2367(3) -0.4810(4) 0.0885(6) 0.237(5) Uiso 1 1 d .
C109 C 0.0667(7) -0.2789(6) 0.0519(11) 0.243(18) Uiso 1 1 d G
C110 C 0.0955(5) -0.2624(8) 0.0774(10) 0.207(15) Uiso 1 1 d G
H110 H 0.1124 -0.2844 0.0862 0.249 Uiso 1 1 calc R
C111 C 0.0996(4) -0.2135(9) 0.0902(8) 0.175(12) Uiso 1 1 d G
H111 H 0.1193 -0.2022 0.1077 0.210 Uiso 1 1 calc R
C112 C 0.0749(5) -0.1813(6) 0.0774(8) 0.142(9) Uiso 1 1 d G
H112 H 0.0777 -0.1480 0.0861 0.170 Uiso 1 1 calc R
C113 C 0.0461(4) -0.1979(8) 0.0519(8) 0.151(10) Uiso 1 1 d G
H113 H 0.0292 -0.1759 0.0431 0.182 Uiso 1 1 calc R
C114 C 0.0420(5) -0.2467(9) 0.0391(9) 0.164(11) Uiso 1 1 d G
Cl7 Cl 0.0547(3) -0.3399(5) 0.0405(6) 0.271(6) Uiso 1 1 d .
Cl8 Cl 0.0034(2) -0.2605(4) 0.0141(5) 0.206(4) Uiso 1 1 d .
C115 C -0.2913(7) -0.2403(11) 0.1978(19) 0.34(3) Uiso 1 1 d G
C116 C -0.2751(10) -0.2413(12) 0.1456(15) 0.45(4) Uiso 1 1 d G
H116 H -0.2816 -0.2627 0.1139 0.541 Uiso 1 1 calc R
C117 C -0.2494(9) -0.2108(14) 0.1397(12) 0.28(2) Uiso 1 1 d G
H117 H -0.2383 -0.2114 0.1040 0.334 Uiso 1 1 calc R
C118 C -0.2398(6) -0.1794(11) 0.1861(18) 0.239(17) Uiso 1 1 d G
H118 H -0.2222 -0.1586 0.1821 0.286 Uiso 1 1 calc R
C119 C -0.2560(8) -0.1785(10) 0.2383(13) 0.240(17) Uiso 1 1 d G
H119 H -0.2495 -0.1571 0.2700 0.288 Uiso 1 1 calc R
C120 C -0.2817(7) -0.2090(12) 0.2442(12) 0.186(13) Uiso 1 1 d G
Cl9 Cl -0.3327(7) -0.2761(11) 0.2130(14) 0.535(16) Uiso 1 1 d .
Cl10 Cl -0.3098(6) -0.2120(9) 0.3090(11) 0.450(13) Uiso 1 1 d .

loop_
_atom_site_aniso_label
_atom_site_aniso_U_11
_atom_site_aniso_U_22
_atom_site_aniso_U_33
_atom_site_aniso_U_23
_atom_site_aniso_U_13
_atom_site_aniso_U_12
Ru1 0.1185(17) 0.0547(11) 0.198(2) -0.0540(13) -0.0886(17) 0.0350(11)
Ru2 0.0544(8) 0.0327(7) 0.0749(10) 0.0018(7) -0.0069(7) -0.0044(6)
Ru3 0.0623(9) 0.0395(8) 0.1116(13) -0.0012(8) -0.0311(9) -0.0109(7)
O1 0.149(14) 0.057(9) 0.23(2) -0.068(11) -0.119(15) 0.048(9)
O2 0.147(14) 0.117(13) 0.193(17) -0.077(12) -0.089(13) 0.063(11)
O3 0.21(2) 0.27(3) 0.19(2) -0.07(2) -0.024(17) 0.10(2)
O4 0.30(3) 0.120(14) 0.137(15) 0.025(12) -0.109(17) 0.102(16)
O5 0.176(15) 0.054(8) 0.162(14) 0.007(9) -0.107(12) 0.032(9)
O6 0.21(2) 0.142(16) 0.158(17) 0.072(13) -0.046(14) -0.010(15)
O7 0.046(7) 0.072(8) 0.125(11) -0.017(7) 0.016(7) -0.007(6)
O8 0.067(8) 0.107(11) 0.138(12) 0.038(9) 0.008(8) -0.008(8)
O9 0.170(15) 0.181(17) 0.088(11) 0.078(11) 0.065(11) 0.075(13)
O10 0.116(12) 0.091(11) 0.160(14) -0.006(10) 0.042(11) 0.039(9)
O11 0.090(9) 0.053(7) 0.117(10) -0.020(7) -0.040(8) -0.001(6)
O12 0.078(7) 0.037(6) 0.064(7) -0.012(5) 0.002(6) 0.003(5)
O13 0.051(6) 0.043(6) 0.074(7) -0.010(5) -0.026(6) -0.008(5)
O14 0.072(9) 0.078(9) 0.216(17) 0.023(10) -0.070(10) -0.020(7)
O15 0.075(8) 0.074(8) 0.077(8) 0.009(6) -0.029(7) -0.019(6)
O16 0.100(9) 0.061(8) 0.104(10) 0.029(7) -0.024(8) -0.038(7)
O17 0.039(6) 0.048(6) 0.081(8) -0.017(5) 0.003(5) -0.003(5)
O18 0.065(7) 0.036(5) 0.068(7) 0.006(5) -0.016(6) -0.004(5)
N1 0.069(11) 0.042(9) 0.32(3) -0.036(13) -0.064(14) 0.011(8)
N2 0.064(9) 0.049(8) 0.079(10) -0.008(7) -0.033(7) 0.004(7)
N3 0.047(7) 0.032(6) 0.053(8) 0.012(5) 0.002(6) -0.010(5)
N4 0.058(8) 0.029(7) 0.105(11) -0.014(7) -0.018(8) 0.015(6)
N5 0.038(7) 0.039(7) 0.075(9) 0.006(6) -0.003(7) -0.008(5)
N6 0.066(9) 0.023(7) 0.114(12) 0.003(7) 0.008(8) -0.004(6)

loop_
_atom_type_symbol
_atom_type_description
_atom_type_scat_dispersion_real
_atom_type_scat_dispersion_imag
_atom_type_scat_source
C C 0.0033 0.0016 'International Tables Vol C Tables 4.2.6.8 and 6.1.1.4'
H H 0.0000 0.0000 'International Tables Vol C Tables 4.2.6.8 and 6.1.1.4'
N N 0.0061 0.0033 'International Tables Vol C Tables 4.2.6.8 and 6.1.1.4'
O O 0.0106 0.0060 'International Tables Vol C Tables 4.2.6.8 and 6.1.1.4'
Cl Cl 0.1484 0.1585 'International Tables Vol C Tables 4.2.6.8 and 6.1.1.4'
Ru Ru -1.2594 0.8363 'International Tables Vol C Tables 4.2.6.8 and 6.1.1.4'

loop_
_geom_angle_atom_site_label_1
_geom_angle_atom_site_label_2
_geom_angle_atom_site_label_3
_geom_angle
_geom_angle_site_symmetry_1
_geom_angle_site_symmetry_3
O1 Ru1 O5 79.5(7) . 2
O1 Ru1 N1 82.0(8) . .
O5 Ru1 N1 81.8(6) 2 .
O1 Ru1 C65 115.7(7) . .
O5 Ru1 C65 97.5(8) 2 .
N1 Ru1 C65 162.0(10) . .
O1 Ru1 C62 126.5(6) . .
O5 Ru1 C62 153.4(7) 2 .
N1 Ru1 C62 95.4(6) . .
C65 Ru1 C62 77.1(8) . .
O1 Ru1 C61 163.6(8) . .
O5 Ru1 C61 116.3(8) 2 .
N1 Ru1 C61 95.7(9) . .
C65 Ru1 C61 68.4(9) . .
C62 Ru1 C61 37.4(7) . .
O1 Ru1 C63 98.8(7) . .
O5 Ru1 C63 160.2(7) 2 .
N1 Ru1 C63 117.7(8) . .
C65 Ru1 C63 65.2(8) . .
C62 Ru1 C63 36.4(6) . .
C61 Ru1 C63 67.9(9) . .
O1 Ru1 C64 87.4(8) . .
O5 Ru1 C64 120.8(8) 2 .
N1 Ru1 C64 152.8(9) . .
C65 Ru1 C64 39.6(8) . .
C62 Ru1 C64 71.1(8) . .
C61 Ru1 C64 87.6(9) . .
C63 Ru1 C64 39.6(8) . .
O1 Ru1 C66 150.5(8) . .
O5 Ru1 C66 92.5(8) 2 .
N1 Ru1 C66 125.3(10) . .
C65 Ru1 C66 36.7(7) . .
C62 Ru1 C66 67.4(8) . .
C61 Ru1 C66 39.6(8) . .
C63 Ru1 C66 79.2(9) . .
C64 Ru1 C66 72.3(9) . .
O18 Ru2 O7 82.1(4) 2 .
O18 Ru2 C76 147.0(5) 2 .
O7 Ru2 C76 91.0(6) . .
O18 Ru2 N5 83.8(4) 2 .
O7 Ru2 N5 77.6(4) . .
C76 Ru2 N5 126.3(5) . .
O18 Ru2 C72 132.3(5) 2 .
O7 Ru2 C72 144.4(5) . .
C76 Ru2 C72 65.0(6) . .
N5 Ru2 C72 95.2(5) . .
O18 Ru2 C75 110.5(5) 2 .
O7 Ru2 C75 99.6(5) . .
C76 Ru2 C75 38.8(5) . .
N5 Ru2 C75 165.1(5) . .
C72 Ru2 C75 78.4(6) . .
O18 Ru2 C71 167.1(5) 2 .
O7 Ru2 C71 110.7(5) . .
C76 Ru2 C71 36.0(5) . .
N5 Ru2 C71 100.0(5) . .
C72 Ru2 C71 35.5(5) . .
C75 Ru2 C71 67.0(6) . .
O18 Ru2 C74 89.6(5) 2 .
O7 Ru2 C74 129.5(5) . .
C76 Ru2 C74 70.1(6) . .
N5 Ru2 C74 151.0(5) . .
C72 Ru2 C74 68.7(5) . .
C75 Ru2 C74 38.1(5) . .
C71 Ru2 C74 81.1(6) . .
O18 Ru2 C73 98.8(4) 2 .
O7 Ru2 C73 167.3(5) . .
C76 Ru2 C73 81.4(6) . .
N5 Ru2 C73 115.1(5) . .
C72 Ru2 C73 39.1(5) . .
C75 Ru2 C73 68.1(6) . .
C71 Ru2 C73 68.4(5) . .
C74 Ru2 C73 38.2(5) . .
O12 Ru3 N6 82.0(5) 2 .
O12 Ru3 O13 81.7(4) 2 .
N6 Ru3 O13 81.0(4) . .
O12 Ru3 C81 96.1(4) 2 .
N6 Ru3 C81 131.1(5) . .
O13 Ru3 C81 147.5(4) . .
O12 Ru3 C82 103.8(4) 2 .
N6 Ru3 C82 167.5(4) . .
O13 Ru3 C82 110.7(4) . .
C81 Ru3 C82 38.07(19) . .
O12 Ru3 C86 115.7(4) 2 .
N6 Ru3 C86 99.7(4) . .
O13 Ru3 C86 162.5(4) . .
C81 Ru3 C86 37.76(18) . .
C82 Ru3 C86 67.8(3) . .
O12 Ru3 C83 132.9(5) 2 .
N6 Ru3 C83 142.6(5) . .
O13 Ru3 C83 90.3(4) . .
C81 Ru3 C83 67.4(3) . .
C82 Ru3 C83 37.10(18) . .
C86 Ru3 C83 78.5(2) . .
O12 Ru3 C85 149.9(4) 2 .
N6 Ru3 C85 91.0(4) . .
O13 Ru3 C85 126.2(4) . .
C81 Ru3 C85 66.8(2) . .
C82 Ru3 C85 78.5(2) . .
C86 Ru3 C85 36.57(16) . .
C83 Ru3 C85 65.1(3) . .
O12 Ru3 C84 168.9(4) 2 .
N6 Ru3 C84 108.9(5) . .
O13 Ru3 C84 97.6(4) . .
C81 Ru3 C84 78.5(2) . .
C82 Ru3 C84 66.0(3) . .
C86 Ru3 C84 65.5(3) . .
C83 Ru3 C84 36.01(18) . .
C85 Ru3 C84 35.78(17) . .
C19 O1 Ru1 131.1(13) . .
C21 O3 C31 99(3) . .
C27 O4 C32 119(2) . .
C30 O5 Ru1 131.2(15) . 2
C33 O7 Ru2 128.7(12) . .
C35 O9 C45 113.8(19) . .
C46 O10 C41 116.2(19) . .
C44 O12 Ru3 125.5(9) . 2
C47 O13 Ru3 127.2(9) . .
C59 O15 C49 117.0(13) . .
C55 O16 C60 117.1(14) . .
C58 O18 Ru2 126.9(9) . 2
C1 N1 C5 114.1(19) . .
C1 N1 Ru1 129.5(13) . .
C5 N1 Ru1 116.4(16) . .
C6 N2 C7 115.7(13) . .
C7 N3 C8 115.3(12) . .
C6 N4 C8 114.0(13) . .
C9 N5 C13 116.5(12) . .
C9 N5 Ru2 126.9(9) . .
C13 N5 Ru2 116.1(9) . .
C14 N6 C18 110.3(14) . .
C14 N6 Ru3 125.9(11) . .
C18 N6 Ru3 123.6(10) . .
N1 C1 C2 127.1(16) . .
N1 C1 H1 116.5 . .
C2 C1 H1 116.5 . .
C3 C2 C1 119.7(17) . .
C3 C2 H2 120.1 . .
C1 C2 H2 120.1 . .
C2 C3 C4 115(2) . .
C2 C3 C6 125.6(16) . .
C4 C3 C6 119(2) . .
C3 C4 C5 122(3) . .
C3 C4 H4 119.1 . .
C5 C4 H4 119.1 . .
N1 C5 C4 121(3) . .
N1 C5 H5 119.6 . .
C4 C5 H5 119.6 . .
N4 C6 N2 125.3(15) . .
N4 C6 C3 120.4(15) . .
N2 C6 C3 114.3(15) . .
N3 C7 N2 123.6(12) . .
N3 C7 C11 116.3(12) . .
N2 C7 C11 119.2(13) . .
N3 C8 N4 125.5(15) . .
N3 C8 C16 116.5(14) . .
N4 C8 C16 118.0(15) . .
N5 C9 C10 125.9(13) . .
N5 C9 H9 117.0 . .
C10 C9 H9 117.0 . .
C9 C10 C11 117.6(13) . .
C9 C10 H10 121.2 . .
C11 C10 H10 121.2 . .
C12 C11 C10 116.8(13) . .
C12 C11 C7 121.1(13) . .
C10 C11 C7 122.1(13) . .
C13 C12 C11 121.0(14) . .
C13 C12 H12 119.5 . .
C11 C12 H12 119.5 . .
C12 C13 N5 121.5(13) . .
C12 C13 H13 119.2 . .
N5 C13 H13 119.2 . .
C15 C14 N6 126.7(17) . .
C15 C14 H14 116.7 . .
N6 C14 H14 116.7 . .
C14 C15 C16 120.2(17) . .
C14 C15 H15 119.9 . .
C16 C15 H15 119.9 . .
C17 C16 C15 115.2(15) . .
C17 C16 C8 120.7(15) . .
C15 C16 C8 124.1(15) . .
C18 C17 C16 118.9(17) . .
C18 C17 H17 120.5 . .
C16 C17 H17 120.5 . .
C17 C18 N6 128.4(16) . .
C17 C18 H18 115.8 . .
N6 C18 H18 115.8 . .
O2 C19 C22 129(2) . .
O2 C19 O1 111(2) . .
C22 C19 O1 120(2) . .
C21 C20 C25 120.0 . .
C21 C20 H20 120.0 . .
C25 C20 H20 120.0 . .
C22 C21 C20 120.0 . .
C22 C21 O3 108.3(14) . .
C20 C21 O3 131.7(14) . .
C19 C22 C21 121.3(14) . .
C19 C22 C23 118.5(14) . .
C21 C22 C23 120.0 . .
C24 C23 C22 120.0 . .
C24 C23 H23 120.0 . .
C22 C23 H23 120.0 . .
C25 C24 C23 120.0 . .
C25 C24 C29 120.0 . .
C23 C24 C29 120.0 . .
C26 C25 C24 120.0 . .
C26 C25 C20 120.0 . .
C24 C25 C20 120.0 . .
C25 C26 C27 120.0 . .
C25 C26 H26 120.0 . .
C27 C26 H26 120.0 . .
O4 C27 C26 122.9(12) . .
O4 C27 C28 117.1(12) . .
C26 C27 C28 120.0 . .
C27 C28 C29 120.0 . .
C27 C28 C30 117.2(13) . .
C29 C28 C30 122.4(13) . .
C28 C29 C24 120.0 . .
C28 C29 H29 120.0 . .
C24 C29 H29 120.0 . .
O6 C30 O5 129(2) . .
O6 C30 C28 121(2) . .
O5 C30 C28 108(2) . .
O3 C31 H31A 109.5 . .
O3 C31 H31B 109.5 . .
H31A C31 H31B 109.5 . .
O3 C31 H31C 109.5 . .
H31A C31 H31C 109.5 . .
H31B C31 H31C 109.5 . .
O4 C32 H32A 109.5 . .
O4 C32 H32B 109.5 . .
H32A C32 H32B 109.5 . .
O4 C32 H32C 109.5 . .
H32A C32 H32C 109.5 . .
H32B C32 H32C 109.5 . .
O7 C33 O8 128.8(19) . .
O7 C33 C34 109.4(17) . .
O8 C33 C34 121.7(19) . .
C39 C34 C35 119.3(16) . .
C39 C34 C33 120.6(15) . .
C35 C34 C33 119.9(16) . .
O9 C35 C36 134(2) . .
O9 C35 C34 112.5(18) . .
C36 C35 C34 113(2) . .
C37 C36 C35 130(2) . .
C37 C36 H36 115.0 . .
C35 C36 H36 115.0 . .
C36 C37 C38 116(2) . .
C36 C37 C40 123(2) . .
C38 C37 C40 121.4(19) . .
C37 C38 C39 119.5(16) . .
C37 C38 C43 120.0(16) . .
C39 C38 C43 120.3(15) . .
C34 C39 C38 122.1(16) . .
C34 C39 H39 118.9 . .
C38 C39 H39 118.9 . .
C41 C40 C37 117(2) . .
C41 C40 H40 121.6 . .
C37 C40 H40 121.6 . .
C40 C41 O10 123.7(18) . .
C40 C41 C42 125.4(18) . .
O10 C41 C42 110.9(15) . .
C43 C42 C44 117.0(14) . .
C43 C42 C41 116.8(15) . .
C44 C42 C41 126.2(15) . .
C42 C43 C38 119.5(15) . .
C42 C43 H43 120.3 . .
C38 C43 H43 120.3 . .
O11 C44 O12 122.7(14) . .
O11 C44 C42 121.8(15) . .
O12 C44 C42 115.5(14) . .
O9 C45 H45A 109.5 . .
O9 C45 H45B 109.5 . .
H45A C45 H45B 109.5 . .
O9 C45 H45C 109.5 . .
H45A C45 H45C 109.5 . .
H45B C45 H45C 109.5 . .
O10 C46 H46A 109.5 . .
O10 C46 H46B 109.5 . .
H46A C46 H46B 109.5 . .
O10 C46 H46C 109.5 . .
H46A C46 H46C 109.5 . .
H46B C46 H46C 109.5 . .
O14 C47 O13 130.6(15) . .
O14 C47 C48 120.7(15) . .
O13 C47 C48 108.6(13) . .
C49 C48 C53 117.2(15) . .
C49 C48 C47 123.0(15) . .
C53 C48 C47 119.8(14) . .
C48 C49 C50 124.9(16) . .
C48 C49 O15 115.7(15) . .
C50 C49 O15 119.0(14) . .
C49 C50 C51 114.6(15) . .
C49 C50 H50 122.7 . .
C51 C50 H50 122.7 . .
C52 C51 C54 120.1(15) . .
C52 C51 C50 121.6(15) . .
C54 C51 C50 117.4(14) . .
C51 C52 C57 119.3(13) . .
C51 C52 C53 117.8(13) . .
C57 C52 C53 122.7(12) . .
C48 C53 C52 123.3(14) . .
C48 C53 H53 118.4 . .
C52 C53 H53 118.4 . .
C55 C54 C51 118.3(15) . .
C55 C54 H54 120.8 . .
C51 C54 H54 120.8 . .
C54 C55 O16 124.8(15) . .
C54 C55 C56 121.3(15) . .
O16 C55 C56 113.8(14) . .
C57 C56 C55 118.6(13) . .
C57 C56 C58 118.4(12) . .
C55 C56 C58 122.5(13) . .
C56 C57 C52 121.2(12) . .
C56 C57 H57 119.4 . .
C52 C57 H57 119.4 . .
O18 C58 O17 125.4(13) . .
O18 C58 C56 116.0(12) . .
O17 C58 C56 118.2(13) . .
O15 C59 H59A 109.5 . .
O15 C59 H59B 109.5 . .
H59A C59 H59B 109.5 . .
O15 C59 H59C 109.5 . .
H59A C59 H59C 109.5 . .
H59B C59 H59C 109.5 . .
O16 C60 H60A 109.5 . .
O16 C60 H60B 109.5 . .
H60A C60 H60B 109.5 . .
O16 C60 H60C 109.5 . .
H60A C60 H60C 109.5 . .
H60B C60 H60C 109.5 . .
C62 C61 C67 121(2) . .
C62 C61 C66 117(2) . .
C67 C61 C66 122(2) . .
C62 C61 Ru1 69.8(13) . .
C67 C61 Ru1 131.9(19) . .
C66 C61 Ru1 75.0(14) . .
C63 C62 C61 126(2) . .
C63 C62 Ru1 74.2(12) . .
C61 C62 Ru1 72.8(13) . .
C63 C62 H62 117.0 . .
C61 C62 H62 117.0 . .
Ru1 C62 H62 128.7 . .
C62 C63 C64 126(2) . .
C62 C63 Ru1 69.3(12) . .
C64 C63 Ru1 72.4(13) . .
C62 C63 H63 116.8 . .
C64 C63 H63 116.8 . .
Ru1 C63 H63 136.5 . .
C68 C64 C65 130(3) . .
C68 C64 C63 128(3) . .
C65 C64 C63 102(2) . .
C68 C64 Ru1 130(2) . .
C65 C64 Ru1 65.4(13) . .
C63 C64 Ru1 68.0(13) . .
C66 C65 C64 137(2) . .
C66 C65 Ru1 78.8(15) . .
C64 C65 Ru1 75.0(13) . .
C66 C65 H65 111.7 . .
C64 C65 H65 111.7 . .
Ru1 C65 H65 128.0 . .
C65 C66 C61 111(2) . .
C65 C66 Ru1 64.5(14) . .
C61 C66 Ru1 65.4(13) . .
C65 C66 H66 124.5 . .
C61 C66 H66 124.5 . .
Ru1 C66 H66 138.4 . .
C61 C67 H67A 109.5 . .
C61 C67 H67B 109.5 . .
H67A C67 H67B 109.5 . .
C61 C67 H67C 109.5 . .
H67A C67 H67C 109.5 . .
H67B C67 H67C 109.5 . .
C70 C68 C64 121(3) . .
C70 C68 C69 108(4) . .
C64 C68 C69 98(3) . .
C70 C68 H68 109.6 . .
C64 C68 H68 109.6 . .
C69 C68 H68 109.6 . .
C68 C69 H69A 109.5 . .
C68 C69 H69B 109.5 . .
H69A C69 H69B 109.5 . .
C68 C69 H69C 109.5 . .
H69A C69 H69C 109.5 . .
H69B C69 H69C 109.5 . .
C68 C70 H70A 109.5 . .
C68 C70 H70B 109.5 . .
H70A C70 H70B 109.5 . .
C68 C70 H70C 109.5 . .
H70A C70 H70C 109.5 . .
H70B C70 H70C 109.5 . .
C72 C71 C76 121.0(15) . .
C72 C71 C77 118.2(15) . .
C76 C71 C77 120.8(15) . .
C72 C71 Ru2 71.6(9) . .
C76 C71 Ru2 70.5(9) . .
C77 C71 Ru2 129.3(12) . .
C71 C72 C73 124.0(14) . .
C71 C72 Ru2 73.0(9) . .
C73 C72 Ru2 71.6(8) . .
C71 C72 H72 118.0 . .
C73 C72 H72 118.0 . .
Ru2 C72 H72 130.4 . .
C74 C73 C72 116.2(13) . .
C74 C73 Ru2 70.6(8) . .
C72 C73 Ru2 69.3(8) . .
C74 C73 H73 121.9 . .
C72 C73 H73 121.9 . .
Ru2 C73 H73 130.5 . .
C75 C74 C73 117.6(14) . .
C75 C74 C78 121.8(14) . .
C73 C74 C78 120.5(14) . .
C75 C74 Ru2 70.3(9) . .
C73 C74 Ru2 71.2(8) . .
C78 C74 Ru2 127.3(11) . .
C74 C75 C76 121.0(15) . .
C74 C75 Ru2 71.6(9) . .
C76 C75 Ru2 69.6(9) . .
C74 C75 H75 119.5 . .
C76 C75 H75 119.5 . .
Ru2 C75 H75 132.4 . .
C71 C76 C75 120.0(15) . .
C71 C76 Ru2 73.4(10) . .
C75 C76 Ru2 71.6(9) . .
C71 C76 H76 120.0 . .
C75 C76 H76 120.0 . .
Ru2 C76 H76 127.0 . .
C71 C77 H77A 109.5 . .
C71 C77 H77B 109.5 . .
H77A C77 H77B 109.5 . .
C71 C77 H77C 109.5 . .
H77A C77 H77C 109.5 . .
H77B C77 H77C 109.5 . .
C79 C78 C74 109.8(18) . .
C79 C78 C80 114(2) . .
C74 C78 C80 114.7(17) . .
C79 C78 H78 105.9 . .
C74 C78 H78 105.9 . .
C80 C78 H78 105.9 . .
C78 C79 H79A 109.5 . .
C78 C79 H79B 109.5 . .
H79A C79 H79B 109.5 . .
C78 C79 H79C 109.5 . .
H79A C79 H79C 109.5 . .
H79B C79 H79C 109.5 . .
C78 C80 H80A 109.5 . .
C78 C80 H80B 109.5 . .
H80A C80 H80B 109.5 . .
C78 C80 H80C 109.5 . .
H80A C80 H80C 109.5 . .
H80B C80 H80C 109.5 . .
C87 C81 C82 111(3) . .
C87 C81 C86 129(3) . .
C82 C81 C86 120.0 . .
C87 C81 Ru3 126(3) . .
C82 C81 Ru3 71.9(4) . .
C86 C81 Ru3 73.3(4) . .
C83 C82 C81 120.0 . .
C83 C82 Ru3 74.5(4) . .
C81 C82 Ru3 70.0(4) . .
C83 C82 H82 120.0 . .
C81 C82 H82 120.0 . .
Ru3 C82 H82 127.5 . .
C84 C83 C82 120.0 . .
C84 C83 Ru3 74.1(4) . .
C82 C83 Ru3 68.4(4) . .
C84 C83 H83 120.0 . .
C82 C83 H83 120.0 . .
Ru3 C83 H83 130.0 . .
C83 C84 C85 120.0 . .
C83 C84 C88 123.2(14) . .
C85 C84 C88 115.9(14) . .
C83 C84 Ru3 69.9(4) . .
C85 C84 Ru3 71.2(4) . .
C88 C84 Ru3 122.2(13) . .
C84 C85 C86 120.0 . .
C84 C85 Ru3 73.0(4) . .
C86 C85 Ru3 68.7(4) . .
C84 C85 H85 120.0 . .
C86 C85 H85 120.0 . .
Ru3 C85 H85 131.0 . .
C85 C86 C81 120.0 . .
C85 C86 Ru3 74.7(4) . .
C81 C86 Ru3 69.0(4) . .
C85 C86 H86 120.0 . .
C81 C86 H86 120.0 . .
Ru3 C86 H86 128.5 . .
C81 C87 H87A 109.5 . .
C81 C87 H87B 109.5 . .
H87A C87 H87B 109.5 . .
C81 C87 H87C 109.5 . .
H87A C87 H87C 109.5 . .
H87B C87 H87C 109.5 . .
C90 C88 C89 115(3) . .
C90 C88 C84 114(3) . .
C89 C88 C84 106(2) . .
C90 C88 H88 107.3 . .
C89 C88 H88 107.3 . .
C84 C88 H88 107.3 . .
C88 C89 H89A 109.5 . .
C88 C89 H89B 109.5 . .
H89A C89 H89B 109.5 . .
C88 C89 H89C 109.5 . .
H89A C89 H89C 109.5 . .
H89B C89 H89C 109.5 . .
C88 C90 H90A 109.5 . .
C88 C90 H90B 109.5 . .
H90A C90 H90B 109.5 . .
C88 C90 H90C 109.5 . .
H90A C90 H90C 109.5 . .
H90B C90 H90C 109.5 . .
C92 C91 C96 120.0 . .
C92 C91 Cl1 115.3(11) . .
C96 C91 Cl1 124.6(11) . .
C91 C92 C93 120.0 . .
C91 C92 H92 120.0 . .
C93 C92 H92 120.0 . .
C94 C93 C92 120.0 . .
C94 C93 H93 120.0 . .
C92 C93 H93 120.0 . .
C93 C94 C95 120.0 . .
C93 C94 H94 120.0 . .
C95 C94 H94 120.0 . .
C96 C95 C94 120.0 . .
C96 C95 H95 120.0 . .
C94 C95 H95 120.0 . .
C95 C96 C91 120.0 . .
C95 C96 Cl2 117.6(11) . .
C91 C96 Cl2 122.4(11) . .
C98 C97 C102 120.0 . .
C98 C97 Cl3 117.6(19) . .
C102 C97 Cl3 122.4(19) . .
C99 C98 C97 120.0 . .
C99 C98 H98 120.0 . .
C97 C98 H98 120.0 . .
C98 C99 C100 120.0 . .
C98 C99 H99 120.0 . .
C100 C99 H99 120.0 . .
C99 C100 C101 120.0 . .
C99 C100 H100 120.0 . .
C101 C100 H100 120.0 . .
C102 C101 C100 120.0 . .
C102 C101 H101 120.0 . .
C100 C101 H101 120.0 . .
C101 C102 C97 120.0 . .
C101 C102 Cl4 119.4(19) . .
C97 C102 Cl4 120.3(19) . .
C104 C103 C108 120.0 . .
C104 C103 Cl5 113.1(14) . .
C108 C103 Cl5 126.9(14) . .
C103 C104 C105 120.0 . .
C103 C104 H104 120.0 . .
C105 C104 H104 120.0 . .
C106 C105 C104 120.0 . .
C106 C105 H105 120.0 . .
C104 C105 H105 120.0 . .
C107 C106 C105 120.0 . .
C107 C106 H106 120.0 . .
C105 C106 H106 120.0 . .
C108 C107 C106 120.0 . .
C108 C107 H107 120.0 . .
C106 C107 H107 120.0 . .
C107 C108 C103 120.0 . .
C107 C108 Cl6 126.6(13) . .
C103 C108 Cl6 113.4(13) . .
C110 C109 C114 120.0 . .
C110 C109 Cl7 127.4(18) . .
C114 C109 Cl7 112.2(18) . .
C111 C110 C109 120.0 . .
C111 C110 H110 120.0 . .
C109 C110 H110 120.0 . .
C110 C111 C112 120.0 . .
C110 C111 H111 120.0 . .
C112 C111 H111 120.0 . .
C111 C112 C113 120.0 . .
C111 C112 H112 120.0 . .
C113 C112 H112 120.0 . .
C114 C113 C112 120.0 . .
C114 C113 H113 120.0 . .
C112 C113 H113 120.0 . .
C113 C114 C109 120.0 . .
C113 C114 Cl8 112.5(17) . .
C109 C114 Cl8 127.2(17) . .
C116 C115 C120 120.0 . .
C116 C115 Cl9 127(3) . .
C120 C115 Cl9 113(3) . .
C117 C116 C115 120.0 . .
C117 C116 H116 120.0 . .
C115 C116 H116 120.0 . .
C116 C117 C118 120.0 . .
C116 C117 H117 120.0 . .
C118 C117 H117 120.0 . .
C117 C118 C119 120.0 . .
C117 C118 H118 120.0 . .
C119 C118 H118 120.0 . .
C120 C119 C118 120.0 . .
C120 C119 H119 120.0 . .
C118 C119 H119 120.0 . .
C119 C120 C115 120.0 . .
C119 C120 Cl10 128(3) . .
C115 C120 Cl10 112(3) . .

loop_
_geom_bond_atom_site_label_1
_geom_bond_atom_site_label_2
_geom_bond_distance
_geom_bond_site_symmetry_2
Ru1 O1 1.95(3) .
Ru1 O5 2.074(11) 2
Ru1 N1 2.089(15) .
Ru1 C65 2.16(2) .
Ru1 C62 2.167(18) .
Ru1 C61 2.21(2) .
Ru1 C63 2.23(2) .
Ru1 C64 2.29(3) .
Ru1 C66 2.34(3) .
Ru2 O18 2.100(10) 2
Ru2 O7 2.123(11) .
Ru2 C76 2.150(16) .
Ru2 N5 2.155(11) .
Ru2 C72 2.169(13) .
Ru2 C75 2.176(16) .
Ru2 C71 2.186(15) .
Ru2 C74 2.193(15) .
Ru2 C73 2.201(14) .
Ru3 O12 2.103(10) 2
Ru3 N6 2.103(13) .
Ru3 O13 2.109(10) .
Ru3 C81 2.118(12) .
Ru3 C82 2.143(11) .
Ru3 C86 2.174(11) .
Ru3 C83 2.221(11) .
Ru3 C85 2.251(11) .
Ru3 C84 2.274(12) .
O1 C19 1.50(3) .
O2 C19 1.29(2) .
O3 C21 1.56(3) .
O3 C31 1.68(4) .
O4 C27 1.36(3) .
O4 C32 1.47(3) .
O5 C30 1.28(3) .
O5 Ru1 2.074(11) 2
O6 C30 1.19(3) .
O7 C33 1.19(2) .
O8 C33 1.23(2) .
O9 C35 1.34(2) .
O9 C45 1.49(3) .
O10 C46 1.33(3) .
O10 C41 1.44(2) .
O11 C44 1.267(17) .
O12 C44 1.284(16) .
O12 Ru3 2.103(10) 2
O13 C47 1.309(17) .
O14 C47 1.187(17) .
O15 C59 1.38(2) .
O15 C49 1.393(18) .
O16 C55 1.390(18) .
O16 C60 1.48(2) .
O17 C58 1.238(15) .
O18 C58 1.233(15) .
O18 Ru2 2.100(10) 2
N1 C1 1.32(2) .
N1 C5 1.34(3) .
N2 C6 1.332(19) .
N2 C7 1.335(16) .
N3 C7 1.325(16) .
N3 C8 1.337(18) .
N4 C6 1.320(18) .
N4 C8 1.338(19) .
N5 C9 1.286(15) .
N5 C13 1.398(17) .
N6 C14 1.363(19) .
N6 C18 1.365(18) .
C1 C2 1.42(2) .
C1 H1 0.9500 .
C2 C3 1.31(2) .
C2 H2 0.9500 .
C3 C4 1.41(3) .
C3 C6 1.47(2) .
C4 C5 1.43(4) .
C4 H4 0.9500 .
C5 H5 0.9500 .
C7 C11 1.486(18) .
C8 C16 1.48(2) .
C9 C10 1.364(17) .
C9 H9 0.9500 .
C10 C11 1.415(18) .
C10 H10 0.9500 .
C11 C12 1.386(18) .
C12 C13 1.340(18) .
C12 H12 0.9500 .
C13 H13 0.9500 .
C14 C15 1.31(2) .
C14 H14 0.9500 .
C15 C16 1.41(2) .
C15 H15 0.9500 .
C16 C17 1.39(2) .
C17 C18 1.32(2) .
C17 H17 0.9500 .
C18 H18 0.9500 .
C19 C22 1.38(2) .
C20 C21 1.3900 .
C20 C25 1.3900 .
C20 H20 0.9500 .
C21 C22 1.3900 .
C22 C23 1.3900 .
C23 C24 1.3900 .
C23 H23 0.9500 .
C24 C25 1.3900 .
C24 C29 1.3900 .
C25 C26 1.3900 .
C26 C27 1.3900 .
C26 H26 0.9500 .
C27 C28 1.3900 .
C28 C29 1.3900 .
C28 C30 1.60(3) .
C29 H29 0.9500 .
C31 H31A 0.9800 .
C31 H31B 0.9800 .
C31 H31C 0.9800 .
C32 H32A 0.9800 .
C32 H32B 0.9800 .
C32 H32C 0.9800 .
C33 C34 1.56(2) .
C34 C39 1.35(2) .
C34 C35 1.48(2) .
C35 C36 1.35(3) .
C36 C37 1.35(3) .
C36 H36 0.9500 .
C37 C38 1.39(2) .
C37 C40 1.42(3) .
C38 C39 1.41(2) .
C38 C43 1.51(2) .
C39 H39 0.9500 .
C40 C41 1.38(2) .
C40 H40 0.9500 .
C41 C42 1.48(2) .
C42 C43 1.356(19) .
C42 C44 1.44(2) .
C43 H43 0.9500 .
C45 H45A 0.9800 .
C45 H45B 0.9800 .
C45 H45C 0.9800 .
C46 H46A 0.9800 .
C46 H46B 0.9800 .
C46 H46C 0.9800 .
C47 C48 1.54(2) .
C48 C49 1.37(2) .
C48 C53 1.375(19) .
C49 C50 1.39(2) .
C50 C51 1.50(2) .
C50 H50 0.9500 .
C51 C52 1.334(19) .
C51 C54 1.46(2) .
C52 C57 1.416(17) .
C52 C53 1.431(18) .
C53 H53 0.9500 .
C54 C55 1.36(2) .
C54 H54 0.9500 .
C55 C56 1.39(2) .
C56 C57 1.371(17) .
C56 C58 1.518(18) .
C57 H57 0.9500 .
C59 H59A 0.9800 .
C59 H59B 0.9800 .
C59 H59C 0.9800 .
C60 H60A 0.9800 .
C60 H60B 0.9800 .
C60 H60C 0.9800 .
C61 C62 1.40(3) .
C61 C67 1.49(3) .
C61 C66 1.55(3) .
C62 C63 1.38(2) .
C62 H62 0.9500 .
C63 C64 1.53(3) .
C63 H63 0.9500 .
C64 C68 1.35(3) .
C64 C65 1.51(3) .
C65 C66 1.43(3) .
C65 H65 0.9500 .
C66 H66 0.9500 .
C67 H67A 0.9800 .
C67 H67B 0.9800 .
C67 H67C 0.9800 .
C68 C70 1.27(4) .
C68 C69 1.45(5) .
C68 H68 1.0000 .
C69 H69A 0.9800 .
C69 H69B 0.9800 .
C69 H69C 0.9800 .
C70 H70A 0.9800 .
C70 H70B 0.9800 .
C70 H70C 0.9800 .
C71 C72 1.326(18) .
C71 C76 1.342(19) .
C71 C77 1.51(2) .
C72 C73 1.463(18) .
C72 H72 0.9500 .
C73 C74 1.438(19) .
C73 H73 0.9500 .
C74 C75 1.43(2) .
C74 C78 1.50(2) .
C75 C76 1.44(2) .
C75 H75 0.9500 .
C76 H76 0.9500 .
C77 H77A 0.9800 .
C77 H77B 0.9800 .
C77 H77C 0.9800 .
C78 C79 1.48(3) .
C78 C80 1.54(3) .
C78 H78 1.0000 .
C79 H79A 0.9800 .
C79 H79B 0.9800 .
C79 H79C 0.9800 .
C80 H80A 0.9800 .
C80 H80B 0.9800 .
C80 H80C 0.9800 .
C81 C87 1.25(5) .
C81 C82 1.3900 .
C81 C86 1.3900 .
C82 C83 1.3900 .
C82 H82 0.9500 .
C83 C84 1.3900 .
C83 H83 0.9500 .
C84 C85 1.3900 .
C84 C88 1.79(3) .
C85 C86 1.3900 .
C85 H85 0.9500 .
C86 H86 0.9500 .
C87 H87A 0.9800 .
C87 H87B 0.9800 .
C87 H87C 0.9800 .
C88 C90 1.37(4) .
C88 C89 1.51(4) .
C88 H88 1.0000 .
C89 H89A 0.9800 .
C89 H89B 0.9800 .
C89 H89C 0.9800 .
C90 H90A 0.9800 .
C90 H90B 0.9800 .
C90 H90C 0.9800 .
C91 C92 1.3900 .
C91 C96 1.3900 .
C91 Cl1 1.645(13) .
C92 C93 1.3900 .
C92 H92 0.9500 .
C93 C94 1.3900 .
C93 H93 0.9500 .
C94 C95 1.3900 .
C94 H94 0.9500 .
C95 C96 1.3900 .
C95 H95 0.9500 .
C96 Cl2 1.698(13) .
C97 C98 1.3900 .
C97 C102 1.3900 .
C97 Cl3 1.73(2) .
C98 C99 1.3900 .
C98 H98 0.9500 .
C99 C100 1.3900 .
C99 H99 0.9500 .
C100 C101 1.3900 .
C100 H100 0.9500 .
C101 C102 1.3900 .
C101 H101 0.9500 .
C102 Cl4 1.643(19) .
C103 C104 1.3900 .
C103 C108 1.3900 .
C103 Cl5 1.771(17) .
C104 C105 1.3900 .
C104 H104 0.9500 .
C105 C106 1.3900 .
C105 H105 0.9500 .
C106 C107 1.3900 .
C106 H106 0.9500 .
C107 C108 1.3900 .
C107 H107 0.9500 .
C108 Cl6 1.682(17) .
C109 C110 1.3900 .
C109 C114 1.3900 .
C109 Cl7 1.78(2) .
C110 C111 1.3900 .
C110 H110 0.9500 .
C111 C112 1.3900 .
C111 H111 0.9500 .
C112 C113 1.3900 .
C112 H112 0.9500 .
C113 C114 1.3900 .
C113 H113 0.9500 .
C114 Cl8 1.733(18) .
C115 C116 1.3900 .
C115 C120 1.3900 .
C115 Cl9 2.06(4) .
C116 C117 1.3900 .
C116 H116 0.9500 .
C117 C118 1.3900 .
C117 H117 0.9500 .
C118 C119 1.3900 .
C118 H118 0.9500 .
C119 C120 1.3900 .
C119 H119 0.9500 .
C120 Cl10 1.93(3) .

loop_
_geom_torsion_atom_site_label_1
_geom_torsion_atom_site_label_2
_geom_torsion_atom_site_label_3
_geom_torsion_atom_site_label_4
_geom_torsion
_geom_torsion_site_symmetry_1
O5 Ru1 O1 C19 -157.3(16) 2
N1 Ru1 O1 C19 -74.2(16) .
C65 Ru1 O1 C19 109.3(16) .
C62 Ru1 O1 C19 16.5(18) .
C61 Ru1 O1 C19 8(3) .
C63 Ru1 O1 C19 42.7(16) .
C64 Ru1 O1 C19 80.7(17) .
C66 Ru1 O1 C19 126.3(19) .
O18 Ru2 O7 C33 -85.5(16) 2
C76 Ru2 O7 C33 62.1(16) .
N5 Ru2 O7 C33 -170.9(16) .
C72 Ru2 O7 C33 107.6(16) .
C75 Ru2 O7 C33 24.1(17) .
C71 Ru2 O7 C33 93.0(16) .
C74 Ru2 O7 C33 -2.6(18) .
C73 Ru2 O7 C33 10(3) .
O12 Ru3 O13 C47 -75.7(12) 2
N6 Ru3 O13 C47 -158.9(12) .
C81 Ru3 O13 C47 12.7(16) .
C82 Ru3 O13 C47 25.9(13) .
C86 Ru3 O13 C47 107.5(17) .
C83 Ru3 O13 C47 57.7(12) .
C85 Ru3 O13 C47 116.6(12) .
C84 Ru3 O13 C47 93.1(12) .
O1 Ru1 N1 C1 130(2) .
O5 Ru1 N1 C1 -149(2) 2
C65 Ru1 N1 C1 -60(4) .
C62 Ru1 N1 C1 4(2) .
C61 Ru1 N1 C1 -33(2) .
C63 Ru1 N1 C1 35(3) .
C64 Ru1 N1 C1 62(3) .
C66 Ru1 N1 C1 -62(3) .
O1 Ru1 N1 C5 -51(2) .
O5 Ru1 N1 C5 30(2) 2
C65 Ru1 N1 C5 119(3) .
C62 Ru1 N1 C5 -177(2) .
C61 Ru1 N1 C5 145(2) .
C63 Ru1 N1 C5 -146.7(19) .
C64 Ru1 N1 C5 -119(2) .
C66 Ru1 N1 C5 117(2) .
O18 Ru2 N5 C9 146.0(13) 2
O7 Ru2 N5 C9 -130.7(13) .
C76 Ru2 N5 C9 -48.7(14) .
C72 Ru2 N5 C9 14.0(13) .
C75 Ru2 N5 C9 -50(3) .
C71 Ru2 N5 C9 -21.5(13) .
C74 Ru2 N5 C9 68.1(17) .
C73 Ru2 N5 C9 49.2(14) .
O18 Ru2 N5 C13 -42.4(10) 2
O7 Ru2 N5 C13 40.8(10) .
C76 Ru2 N5 C13 122.8(11) .
C72 Ru2 N5 C13 -174.5(10) .
C75 Ru2 N5 C13 122(2) .
C71 Ru2 N5 C13 150.0(11) .
C74 Ru2 N5 C13 -120.3(12) .
C73 Ru2 N5 C13 -139.3(10) .
O12 Ru3 N6 C14 105.0(14) 2
O13 Ru3 N6 C14 -172.1(14) .
C81 Ru3 N6 C14 13.9(17) .
C82 Ru3 N6 C14 -13(3) .
C86 Ru3 N6 C14 -9.8(14) .
C83 Ru3 N6 C14 -93.5(15) .
C85 Ru3 N6 C14 -45.5(14) .
C84 Ru3 N6 C14 -77.1(14) .
O12 Ru3 N6 C18 -69.1(13) 2
O13 Ru3 N6 C18 13.8(13) .
C81 Ru3 N6 C18 -160.2(11) .
C82 Ru3 N6 C18 173(2) .
C86 Ru3 N6 C18 176.1(13) .
C83 Ru3 N6 C18 92.4(14) .
C85 Ru3 N6 C18 140.4(13) .
C84 Ru3 N6 C18 108.8(13) .
C5 N1 C1 C2 -5(3) .
Ru1 N1 C1 C2 173.8(15) .
N1 C1 C2 C3 -3(3) .
C1 C2 C3 C4 12(3) .
C1 C2 C3 C6 -178.9(15) .
C2 C3 C4 C5 -14(4) .
C6 C3 C4 C5 175(2) .
C1 N1 C5 C4 2(4) .
Ru1 N1 C5 C4 -177(2) .
C3 C4 C5 N1 8(4) .
C8 N4 C6 N2 5(3) .
C8 N4 C6 C3 -172.9(15) .
C7 N2 C6 N4 -8(3) .
C7 N2 C6 C3 170.6(14) .
C2 C3 C6 N4 177.8(16) .
C4 C3 C6 N4 -13(3) .
C2 C3 C6 N2 0(3) .
C4 C3 C6 N2 168.5(19) .
C8 N3 C7 N2 -6(2) .
C8 N3 C7 C11 -175.7(13) .
C6 N2 C7 N3 8(2) .
C6 N2 C7 C11 177.1(14) .
C7 N3 C8 N4 4(2) .
C7 N3 C8 C16 179.9(13) .
C6 N4 C8 N3 -3(3) .
C6 N4 C8 C16 -179.2(14) .
C13 N5 C9 C10 -8(2) .
Ru2 N5 C9 C10 163.7(10) .
N5 C9 C10 C11 3(2) .
C9 C10 C11 C12 4(2) .
C9 C10 C11 C7 -174.7(13) .
N3 C7 C11 C12 167.6(13) .
N2 C7 C11 C12 -2(2) .
N3 C7 C11 C10 -13(2) .
N2 C7 C11 C10 177.1(14) .
C10 C11 C12 C13 -6(2) .
C7 C11 C12 C13 172.8(13) .
C11 C12 C13 N5 2(2) .
C9 N5 C13 C12 6(2) .
Ru2 N5 C13 C12 -166.9(11) .
C18 N6 C14 C15 -7(2) .
Ru3 N6 C14 C15 178.2(13) .
N6 C14 C15 C16 7(3) .
C14 C15 C16 C17 -3(2) .
C14 C15 C16 C8 177.0(16) .
N3 C8 C16 C17 12(2) .
N4 C8 C16 C17 -171.3(15) .
N3 C8 C16 C15 -167.7(15) .
N4 C8 C16 C15 9(2) .
C15 C16 C17 C18 0(2) .
C8 C16 C17 C18 -179.7(15) .
C16 C17 C18 N6 -1(3) .
C14 N6 C18 C17 4(2) .
Ru3 N6 C18 C17 179.0(14) .
Ru1 O1 C19 O2 5(3) .
Ru1 O1 C19 C22 -177.3(12) .
C25 C20 C21 C22 0.0 .
C25 C20 C21 O3 176.7(16) .
C31 O3 C21 C22 -178.5(18) .
C31 O3 C21 C20 5(3) .
O2 C19 C22 C21 -55(3) .
O1 C19 C22 C21 127.6(15) .
O2 C19 C22 C23 120(2) .
O1 C19 C22 C23 -57(2) .
C20 C21 C22 C19 174.9(16) .
O3 C21 C22 C19 -2.5(17) .
C20 C21 C22 C23 0.0 .
O3 C21 C22 C23 -177.4(12) .
C19 C22 C23 C24 -175.0(16) .
C21 C22 C23 C24 0.0 .
C22 C23 C24 C25 0.0 .
C22 C23 C24 C29 180.0 .
C23 C24 C25 C26 180.0 .
C29 C24 C25 C26 0.0 .
C23 C24 C25 C20 0.0 .
C29 C24 C25 C20 180.0 .
C21 C20 C25 C26 180.0 .
C21 C20 C25 C24 0.0 .
C24 C25 C26 C27 0.0 .
C20 C25 C26 C27 180.0 .
C32 O4 C27 C26 -3(2) .
C32 O4 C27 C28 177.2(16) .
C25 C26 C27 O4 -179.9(15) .
C25 C26 C27 C28 0.0 .
O4 C27 C28 C29 179.9(14) .
C26 C27 C28 C29 0.0 .
O4 C27 C28 C30 7.0(16) .
C26 C27 C28 C30 -172.9(14) .
C27 C28 C29 C24 0.0 .
C30 C28 C29 C24 172.5(14) .
C25 C24 C29 C28 0.0 .
C23 C24 C29 C28 180.0 .
Ru1 O5 C30 O6 -5(5) 2
Ru1 O5 C30 C28 157.7(15) 2
C27 C28 C30 O6 -59(3) .
C29 C28 C30 O6 128(2) .
C27 C28 C30 O5 136.5(16) .
C29 C28 C30 O5 -36(2) .
Ru2 O7 C33 O8 -11(3) .
Ru2 O7 C33 C34 164.4(10) .
O7 C33 C34 C39 -50(2) .
O8 C33 C34 C39 127(2) .
O7 C33 C34 C35 135.8(17) .
O8 C33 C34 C35 -48(2) .
C45 O9 C35 C36 -6(4) .
C45 O9 C35 C34 177.6(19) .
C39 C34 C35 O9 178.9(17) .
C33 C34 C35 O9 -6(3) .
C39 C34 C35 C36 2(3) .
C33 C34 C35 C36 176.3(17) .
O9 C35 C36 C37 -175(2) .
C34 C35 C36 C37 2(4) .
C35 C36 C37 C38 -3(4) .
C35 C36 C37 C40 180(2) .
C36 C37 C38 C39 1(3) .
C40 C37 C38 C39 178.0(17) .
C36 C37 C38 C43 -174.6(17) .
C40 C37 C38 C43 2(3) .
C35 C34 C39 C38 -4(2) .
C33 C34 C39 C38 -178.2(15) .
C37 C38 C39 C34 2(3) .
C43 C38 C39 C34 177.9(14) .
C36 C37 C40 C41 178(2) .
C38 C37 C40 C41 1(3) .
C37 C40 C41 O10 178.6(17) .
C37 C40 C41 C42 -2(3) .
C46 O10 C41 C40 1(3) .
C46 O10 C41 C42 -178.5(19) .
C40 C41 C42 C43 -1(3) .
O10 C41 C42 C43 179.0(14) .
C40 C41 C42 C44 179.2(18) .
O10 C41 C42 C44 -1(2) .
C44 C42 C43 C38 -176.0(14) .
C41 C42 C43 C38 4(2) .
C37 C38 C43 C42 -5(2) .
C39 C38 C43 C42 179.5(14) .
Ru3 O12 C44 O11 -1(2) 2
Ru3 O12 C44 C42 178.2(9) 2
C43 C42 C44 O11 122.6(17) .
C41 C42 C44 O11 -57(2) .
C43 C42 C44 O12 -56.5(19) .
C41 C42 C44 O12 123.6(17) .
Ru3 O13 C47 O14 -14(3) .
Ru3 O13 C47 C48 161.5(9) .
O14 C47 C48 C49 -63(2) .
O13 C47 C48 C49 120.7(16) .
O14 C47 C48 C53 119.3(19) .
O13 C47 C48 C53 -56.9(19) .
C53 C48 C49 C50 5(2) .
C47 C48 C49 C50 -173.0(15) .
C53 C48 C49 O15 178.0(13) .
C47 C48 C49 O15 0(2) .
C59 O15 C49 C48 -176.0(15) .
C59 O15 C49 C50 -2(2) .
C48 C49 C50 C51 -6(2) .
O15 C49 C50 C51 -179.3(13) .
C49 C50 C51 C52 8(2) .
C49 C50 C51 C54 176.6(14) .
C54 C51 C52 C57 8(2) .
C50 C51 C52 C57 176.5(13) .
C54 C51 C52 C53 -176.2(13) .
C50 C51 C52 C53 -8(2) .
C49 C48 C53 C52 -4(2) .
C47 C48 C53 C52 173.5(13) .
C51 C52 C53 C48 6(2) .
C57 C52 C53 C48 -178.3(14) .
C52 C51 C54 C55 -8(2) .
C50 C51 C54 C55 -177.0(14) .
C51 C54 C55 O16 -175.2(15) .
C51 C54 C55 C56 8(2) .
C60 O16 C55 C54 7(2) .
C60 O16 C55 C56 -176.3(14) .
C54 C55 C56 C57 -9(2) .
O16 C55 C56 C57 174.0(13) .
C54 C55 C56 C58 178.9(14) .
O16 C55 C56 C58 2(2) .
C55 C56 C57 C52 9(2) .
C58 C56 C57 C52 -178.6(12) .
C51 C52 C57 C56 -9(2) .
C53 C52 C57 C56 175.5(13) .
Ru2 O18 C58 O17 8(2) 2
Ru2 O18 C58 C56 -179.6(8) 2
C57 C56 C58 O18 -45.2(18) .
C55 C56 C58 O18 126.7(15) .
C57 C56 C58 O17 128.0(14) .
C55 C56 C58 O17 -60.1(18) .
O1 Ru1 C61 C62 11(3) .
O5 Ru1 C61 C62 175.1(11) 2
N1 Ru1 C61 C62 91.5(13) .
C65 Ru1 C61 C62 -97.1(14) .
C63 Ru1 C61 C62 -26.1(12) .
C64 Ru1 C61 C62 -61.4(13) .
C66 Ru1 C61 C62 -126(2) .
O1 Ru1 C61 C67 -103(3) .
O5 Ru1 C61 C67 61(3) 2
N1 Ru1 C61 C67 -22(3) .
C65 Ru1 C61 C67 149(3) .
C62 Ru1 C61 C67 -114(3) .
C63 Ru1 C61 C67 -140(3) .
C64 Ru1 C61 C67 -175(3) .
C66 Ru1 C61 C67 120(3) .
O1 Ru1 C61 C66 137(2) .
O5 Ru1 C61 C66 -58.7(15) 2
N1 Ru1 C61 C66 -142.3(14) .
C65 Ru1 C61 C66 29.1(13) .
C62 Ru1 C61 C66 126(2) .
C63 Ru1 C61 C66 100.1(15) .
C64 Ru1 C61 C66 64.8(14) .
C67 C61 C62 C63 -178(2) .
C66 C61 C62 C63 -6(3) .
Ru1 C61 C62 C63 54.8(19) .
C67 C61 C62 Ru1 128(2) .
C66 C61 C62 Ru1 -60.6(18) .
O1 Ru1 C62 C63 47.1(15) .
O5 Ru1 C62 C63 -146.5(15) 2
N1 Ru1 C62 C63 131.1(14) .
C65 Ru1 C62 C63 -65.5(14) .
C61 Ru1 C62 C63 -137(2) .
C64 Ru1 C62 C63 -24.7(13) .
C66 Ru1 C62 C63 -102.8(14) .
O1 Ru1 C62 C61 -176.2(12) .
O5 Ru1 C62 C61 -10(2) 2
N1 Ru1 C62 C61 -92.3(14) .
C65 Ru1 C62 C61 71.2(14) .
C63 Ru1 C62 C61 137(2) .
C64 Ru1 C62 C61 112.0(15) .
C66 Ru1 C62 C61 33.8(13) .
C61 C62 C63 C64 -7(4) .
Ru1 C62 C63 C64 47(2) .
C61 C62 C63 Ru1 -54.2(19) .
O1 Ru1 C63 C62 -143.4(12) .
O5 Ru1 C63 C62 133(2) 2
N1 Ru1 C63 C62 -57.9(15) .
C65 Ru1 C63 C62 102.3(14) .
C61 Ru1 C63 C62 26.7(12) .
C64 Ru1 C63 C62 142(2) .
C66 Ru1 C63 C62 66.4(13) .
O1 Ru1 C63 C64 75.0(14) .
O5 Ru1 C63 C64 -9(3) 2
N1 Ru1 C63 C64 160.5(14) .
C65 Ru1 C63 C64 -39.3(13) .
C62 Ru1 C63 C64 -142(2) .
C61 Ru1 C63 C64 -114.9(15) .
C66 Ru1 C63 C64 -75.2(14) .
C62 C63 C64 C68 -170(3) .
Ru1 C63 C64 C68 -124(3) .
C62 C63 C64 C65 11(3) .
Ru1 C63 C64 C65 57.1(14) .
C62 C63 C64 Ru1 -46(2) .
O1 Ru1 C64 C68 14(3) .
O5 Ru1 C64 C68 -62(3) 2
N1 Ru1 C64 C68 81(4) .
C65 Ru1 C64 C68 -123(3) .
C62 Ru1 C64 C68 144(3) .
C61 Ru1 C64 C68 179(3) .
C63 Ru1 C64 C68 121(3) .
C66 Ru1 C64 C68 -144(3) .
O1 Ru1 C64 C65 137.4(14) .
O5 Ru1 C64 C65 61.2(16) 2
N1 Ru1 C64 C65 -155.9(17) .
C62 Ru1 C64 C65 -92.5(14) .
C61 Ru1 C64 C65 -58.2(14) .
C63 Ru1 C64 C65 -115(2) .
C66 Ru1 C64 C65 -21.0(14) .
O1 Ru1 C64 C63 -107.2(13) .
O5 Ru1 C64 C63 176.6(12) 2
N1 Ru1 C64 C63 -40(3) .
C65 Ru1 C64 C63 115(2) .
C62 Ru1 C64 C63 23.0(12) .
C61 Ru1 C64 C63 57.3(14) .
C66 Ru1 C64 C63 94.5(15) .
C68 C64 C65 C66 177(3) .
C63 C64 C65 C66 -4(4) .
Ru1 C64 C65 C66 55(3) .
C68 C64 C65 Ru1 122(3) .
C63 C64 C65 Ru1 -58.9(14) .
O1 Ru1 C65 C66 166.1(13) .
O5 Ru1 C65 C66 84.1(15) 2
N1 Ru1 C65 C66 -2(3) .
C62 Ru1 C65 C66 -69.4(15) .
C61 Ru1 C65 C66 -31.2(14) .
C63 Ru1 C65 C66 -105.9(16) .
C64 Ru1 C65 C66 -145(2) .
O1 Ru1 C65 C64 -48.7(15) .
O5 Ru1 C65 C64 -130.6(14) 2
N1 Ru1 C65 C64 143(2) .
C62 Ru1 C65 C64 75.8(14) .
C61 Ru1 C65 C64 114.0(16) .
C63 Ru1 C65 C64 39.3(13) .
C66 Ru1 C65 C64 145(2) .
C64 C65 C66 C61 -6(4) .
Ru1 C65 C66 C61 47.4(18) .
C64 C65 C66 Ru1 -53(3) .
C62 C61 C66 C65 11(3) .
C67 C61 C66 C65 -177(2) .
Ru1 C61 C66 C65 -46.9(18) .
C62 C61 C66 Ru1 57.8(17) .
C67 C61 C66 Ru1 -130(3) .
O1 Ru1 C66 C65 -26(2) .
O5 Ru1 C66 C65 -99.2(14) 2
N1 Ru1 C66 C65 179.1(13) .
C62 Ru1 C66 C65 98.9(16) .
C61 Ru1 C66 C65 131(2) .
C63 Ru1 C66 C65 62.7(15) .
C64 Ru1 C66 C65 22.4(15) .
O1 Ru1 C66 C61 -157.0(14) .
O5 Ru1 C66 C61 129.9(14) 2
N1 Ru1 C66 C61 48.2(17) .
C65 Ru1 C66 C61 -131(2) .
C62 Ru1 C66 C61 -32.0(12) .
C63 Ru1 C66 C61 -68.2(14) .
C64 Ru1 C66 C61 -108.4(15) .
C65 C64 C68 C70 -27(6) .
C63 C64 C68 C70 155(3) .
Ru1 C64 C68 C70 63(5) .
C65 C64 C68 C69 90(4) .
C63 C64 C68 C69 -88(4) .
Ru1 C64 C68 C69 180(3) .
O18 Ru2 C71 C72 -21(3) 2
O7 Ru2 C71 C72 165.4(8) .
C76 Ru2 C71 C72 -133.9(14) .
N5 Ru2 C71 C72 85.0(9) .
C75 Ru2 C71 C72 -102.7(10) .
C74 Ru2 C71 C72 -65.6(9) .
C73 Ru2 C71 C72 -28.2(9) .
O18 Ru2 C71 C76 113(2) 2
O7 Ru2 C71 C76 -60.7(10) .
N5 Ru2 C71 C76 -141.1(10) .
C72 Ru2 C71 C76 133.9(14) .
C75 Ru2 C71 C76 31.2(10) .
C74 Ru2 C71 C76 68.2(10) .
C73 Ru2 C71 C76 105.7(10) .
O18 Ru2 C71 C77 -133(2) 2
O7 Ru2 C71 C77 53.6(16) .
C76 Ru2 C71 C77 114.3(19) .
N5 Ru2 C71 C77 -26.8(16) .
C72 Ru2 C71 C77 -111.8(19) .
C75 Ru2 C71 C77 145.5(17) .
C74 Ru2 C71 C77 -177.4(16) .
C73 Ru2 C71 C77 -140.0(16) .
C76 C71 C72 C73 0(2) .
C77 C71 C72 C73 178.2(14) .
Ru2 C71 C72 C73 52.8(13) .
C76 C71 C72 Ru2 -52.4(14) .
C77 C71 C72 Ru2 125.4(14) .
O18 Ru2 C72 C71 173.7(8) 2
O7 Ru2 C72 C71 -23.9(13) .
C76 Ru2 C72 C71 27.9(9) .
N5 Ru2 C72 C71 -99.9(9) .
C75 Ru2 C72 C71 66.5(9) .
C74 Ru2 C72 C71 105.0(10) .
C73 Ru2 C72 C71 135.9(13) .
O18 Ru2 C72 C73 37.7(10) 2
O7 Ru2 C72 C73 -159.9(8) .
C76 Ru2 C72 C73 -108.1(9) .
N5 Ru2 C72 C73 124.2(8) .
C75 Ru2 C72 C73 -69.5(8) .
C71 Ru2 C72 C73 -135.9(13) .
C74 Ru2 C72 C73 -30.9(8) .
C71 C72 C73 C74 1(2) .
Ru2 C72 C73 C74 54.4(11) .
C71 C72 C73 Ru2 -53.4(13) .
O18 Ru2 C73 C74 78.0(8) 2
O7 Ru2 C73 C74 -15(3) .
C76 Ru2 C73 C74 -68.6(9) .
N5 Ru2 C73 C74 165.3(8) .
C72 Ru2 C73 C74 -129.3(12) .
C75 Ru2 C73 C74 -30.7(8) .
C71 Ru2 C73 C74 -103.6(9) .
O18 Ru2 C73 C72 -152.7(8) 2
O7 Ru2 C73 C72 114(2) .
C76 Ru2 C73 C72 60.7(8) .
N5 Ru2 C73 C72 -65.4(9) .
C75 Ru2 C73 C72 98.6(9) .
C71 Ru2 C73 C72 25.7(8) .
C74 Ru2 C73 C72 129.3(12) .
C72 C73 C74 C75 0.8(19) .
Ru2 C73 C74 C75 54.5(12) .
C72 C73 C74 C78 -176.6(14) .
Ru2 C73 C74 C78 -122.8(14) .
C72 C73 C74 Ru2 -53.7(11) .
O18 Ru2 C74 C75 125.2(9) 2
O7 Ru2 C74 C75 45.8(11) .
C76 Ru2 C74 C75 -28.3(9) .
N5 Ru2 C74 C75 -158.4(10) .
C72 Ru2 C74 C75 -98.4(10) .
C71 Ru2 C74 C75 -63.8(9) .
C73 Ru2 C74 C75 -130.0(13) .
O18 Ru2 C74 C73 -104.9(8) 2
O7 Ru2 C74 C73 175.7(8) .
C76 Ru2 C74 C73 101.7(9) .
N5 Ru2 C74 C73 -28.4(15) .
C72 Ru2 C74 C73 31.6(8) .
C75 Ru2 C74 C73 130.0(13) .
C71 Ru2 C74 C73 66.1(9) .
O18 Ru2 C74 C78 9.6(14) 2
O7 Ru2 C74 C78 -69.8(16) .
C76 Ru2 C74 C78 -143.9(15) .
N5 Ru2 C74 C78 86.1(17) .
C72 Ru2 C74 C78 146.1(15) .
C75 Ru2 C74 C78 -115.6(18) .
C71 Ru2 C74 C78 -179.4(15) .
C73 Ru2 C74 C78 114.5(17) .
C73 C74 C75 C76 -4(2) .
C78 C74 C75 C76 173.4(15) .
Ru2 C74 C75 C76 51.1(13) .
C73 C74 C75 Ru2 -55.0(12) .
C78 C74 C75 Ru2 122.3(15) .
O18 Ru2 C75 C74 -60.8(9) 2
O7 Ru2 C75 C74 -145.9(9) .
C76 Ru2 C75 C74 134.7(14) .
N5 Ru2 C75 C74 136.1(18) .
C72 Ru2 C75 C74 70.3(9) .
C71 Ru2 C75 C74 105.6(10) .
C73 Ru2 C75 C74 30.7(8) .
O18 Ru2 C75 C76 164.6(8) 2
O7 Ru2 C75 C76 79.5(10) .
N5 Ru2 C75 C76 1(3) .
C72 Ru2 C75 C76 -64.4(9) .
C71 Ru2 C75 C76 -29.1(9) .
C74 Ru2 C75 C76 -134.7(14) .
C73 Ru2 C75 C76 -104.0(10) .
C72 C71 C76 C75 -4(2) .
C77 C71 C76 C75 178.7(15) .
Ru2 C71 C76 C75 -56.5(13) .
C72 C71 C76 Ru2 52.9(14) .
C77 C71 C76 Ru2 -124.9(15) .
C74 C75 C76 C71 5(2) .
Ru2 C75 C76 C71 57.4(14) .
C74 C75 C76 Ru2 -51.9(13) .
O18 Ru2 C76 C71 -157.7(9) 2
O7 Ru2 C76 C71 125.3(10) .
N5 Ru2 C76 C71 50.0(12) .
C72 Ru2 C76 C71 -27.5(9) .
C75 Ru2 C76 C71 -130.5(14) .
C74 Ru2 C76 C71 -102.6(10) .
C73 Ru2 C76 C71 -64.8(10) .
O18 Ru2 C76 C75 -27.3(15) 2
O7 Ru2 C76 C75 -104.2(9) .
N5 Ru2 C76 C75 -179.5(8) .
C72 Ru2 C76 C75 103.0(10) .
C71 Ru2 C76 C75 130.5(14) .
C74 Ru2 C76 C75 27.9(9) .
C73 Ru2 C76 C75 65.6(9) .
C75 C74 C78 C79 112(2) .
C73 C74 C78 C79 -71(2) .
Ru2 C74 C78 C79 -159.5(16) .
C75 C74 C78 C80 -18(3) .
C73 C74 C78 C80 159.7(17) .
Ru2 C74 C78 C80 71(2) .
O12 Ru3 C81 C87 2(3) 2
N6 Ru3 C81 C87 86(3) .
O13 Ru3 C81 C87 -83(3) .
C82 Ru3 C81 C87 -103(3) .
C86 Ru3 C81 C87 127(3) .
C83 Ru3 C81 C87 -133(3) .
C85 Ru3 C81 C87 156(3) .
C84 Ru3 C81 C87 -169(3) .
O12 Ru3 C81 C82 104.6(5) 2
N6 Ru3 C81 C82 -170.7(7) .
O13 Ru3 C81 C82 20.4(8) .
C86 Ru3 C81 C82 -130.3(2) .
C83 Ru3 C81 C82 -29.67(14) .
C85 Ru3 C81 C82 -101.2(3) .
C84 Ru3 C81 C82 -65.6(3) .
O12 Ru3 C81 C86 -125.1(5) 2
N6 Ru3 C81 C86 -40.4(7) .
O13 Ru3 C81 C86 150.7(8) .
C82 Ru3 C81 C86 130.3(2) .
C83 Ru3 C81 C86 100.7(3) .
C85 Ru3 C81 C86 29.13(14) .
C84 Ru3 C81 C86 64.7(3) .
C87 C81 C82 C83 -180(3) .
C86 C81 C82 C83 0.0 .
Ru3 C81 C82 C83 57.4(4) .
C87 C81 C82 Ru3 123(3) .
C86 C81 C82 Ru3 -57.4(4) .
O12 Ru3 C82 C83 147.0(5) 2
N6 Ru3 C82 C83 -97(3) .
O13 Ru3 C82 C83 60.8(5) .
C81 Ru3 C82 C83 -130.76(19) .
C86 Ru3 C82 C83 -100.5(3) .
C85 Ru3 C82 C83 -63.8(3) .
C84 Ru3 C82 C83 -28.45(15) .
O12 Ru3 C82 C81 -82.2(4) 2
N6 Ru3 C82 C81 34(3) .
O13 Ru3 C82 C81 -168.5(5) .
C86 Ru3 C82 C81 30.27(17) .
C83 Ru3 C82 C81 130.76(19) .
C85 Ru3 C82 C81 66.9(3) .
C84 Ru3 C82 C81 102.3(2) .
C81 C82 C83 C84 0.0 .
Ru3 C82 C83 C84 55.3(3) .
C81 C82 C83 Ru3 -55.3(3) .
O12 Ru3 C83 C84 -178.5(6) 2
N6 Ru3 C83 C84 27.0(7) .
O13 Ru3 C83 C84 102.5(5) .
C81 Ru3 C83 C84 -101.8(3) .
C82 Ru3 C83 C84 -132.24(19) .
C86 Ru3 C83 C84 -63.9(3) .
C85 Ru3 C83 C84 -27.93(16) .
O12 Ru3 C83 C82 -46.3(6) 2
N6 Ru3 C83 C82 159.3(7) .
O13 Ru3 C83 C82 -125.2(5) .
C81 Ru3 C83 C82 30.41(17) .
C86 Ru3 C83 C82 68.3(3) .
C85 Ru3 C83 C82 104.3(3) .
C84 Ru3 C83 C82 132.24(19) .
C82 C83 C84 C85 0.0 .
Ru3 C83 C84 C85 52.6(4) .
C82 C83 C84 C88 -168.7(17) .
Ru3 C83 C84 C88 -116.1(16) .
C82 C83 C84 Ru3 -52.6(4) .
O12 Ru3 C84 C83 6(2) 2
N6 Ru3 C84 C83 -163.0(5) .
O13 Ru3 C84 C83 -80.0(4) .
C81 Ru3 C84 C83 67.2(3) .
C82 Ru3 C84 C83 29.26(16) .
C86 Ru3 C84 C83 104.7(3) .
C85 Ru3 C84 C83 133.4(2) .
O12 Ru3 C84 C85 -128(2) 2
N6 Ru3 C84 C85 63.6(5) .
O13 Ru3 C84 C85 146.6(4) .
C81 Ru3 C84 C85 -66.2(3) .
C82 Ru3 C84 C85 -104.1(3) .
C86 Ru3 C84 C85 -28.67(15) .
C83 Ru3 C84 C85 -133.4(2) .
O12 Ru3 C84 C88 123(2) 2
N6 Ru3 C84 C88 -45.7(16) .
O13 Ru3 C84 C88 37.3(16) .
C81 Ru3 C84 C88 -175.5(16) .
C82 Ru3 C84 C88 146.5(16) .
C86 Ru3 C84 C88 -138.0(16) .
C83 Ru3 C84 C88 117.3(17) .
C85 Ru3 C84 C88 -109.4(16) .
C83 C84 C85 C86 0.0 .
C88 C84 C85 C86 169.5(16) .
Ru3 C84 C85 C86 52.0(4) .
C83 C84 C85 Ru3 -52.0(4) .
C88 C84 C85 Ru3 117.4(15) .
O12 Ru3 C85 C84 162.3(9) 2
N6 Ru3 C85 C84 -122.0(5) .
O13 Ru3 C85 C84 -42.5(5) .
C81 Ru3 C85 C84 102.8(3) .
C82 Ru3 C85 C84 64.7(3) .
C86 Ru3 C85 C84 132.9(2) .
C83 Ru3 C85 C84 28.10(17) .
O12 Ru3 C85 C86 29.5(8) 2
N6 Ru3 C85 C86 105.1(5) .
O13 Ru3 C85 C86 -175.4(5) .
C81 Ru3 C85 C86 -30.03(17) .
C82 Ru3 C85 C86 -68.2(3) .
C83 Ru3 C85 C86 -104.8(3) .
C84 Ru3 C85 C86 -132.9(2) .
C84 C85 C86 C81 0.0 .
Ru3 C85 C86 C81 54.0(3) .
C84 C85 C86 Ru3 -54.0(3) .
C87 C81 C86 C85 180(3) .
C82 C81 C86 C85 0.0 .
Ru3 C81 C86 C85 -56.8(4) .
C87 C81 C86 Ru3 -124(3) .
C82 C81 C86 Ru3 56.8(4) .
O12 Ru3 C86 C85 -164.1(5) 2
N6 Ru3 C86 C85 -78.4(6) .
O13 Ru3 C86 C85 12.4(14) .
C81 Ru3 C86 C85 131.3(2) .
C82 Ru3 C86 C85 100.8(3) .
C83 Ru3 C86 C85 63.6(3) .
C84 Ru3 C86 C85 28.09(15) .
O12 Ru3 C86 C81 64.6(5) 2
N6 Ru3 C86 C81 150.3(6) .
O13 Ru3 C86 C81 -118.9(14) .
C82 Ru3 C86 C81 -30.51(17) .
C83 Ru3 C86 C81 -67.8(3) .
C85 Ru3 C86 C81 -131.3(2) .
C84 Ru3 C86 C81 -103.2(3) .
C83 C84 C88 C90 148(2) .
C85 C84 C88 C90 -21(3) .
Ru3 C84 C88 C90 62(3) .
C83 C84 C88 C89 -85(2) .
C85 C84 C88 C89 106(2) .
Ru3 C84 C88 C89 -171.1(18) .
C96 C91 C92 C93 0.0 .
Cl1 C91 C92 C93 -177.8(11) .
C91 C92 C93 C94 0.0 .
C92 C93 C94 C95 0.0 .
C93 C94 C95 C96 0.0 .
C94 C95 C96 C91 0.0 .
C94 C95 C96 Cl2 179.7(12) .
C92 C91 C96 C95 0.0 .
Cl1 C91 C96 C95 177.6(12) .
C92 C91 C96 Cl2 -179.7(13) .
Cl1 C91 C96 Cl2 -2.1(13) .
C102 C97 C98 C99 0.0 .
Cl3 C97 C98 C99 -179.0(18) .
C97 C98 C99 C100 0.0 .
C98 C99 C100 C101 0.0 .
C99 C100 C101 C102 0.0 .
C100 C101 C102 C97 0.0 .
C100 C101 C102 Cl4 -173.5(16) .
C98 C97 C102 C101 0.0 .
Cl3 C97 C102 C101 179.0(18) .
C98 C97 C102 Cl4 173.4(16) .
Cl3 C97 C102 Cl4 -7.6(17) .
C108 C103 C104 C105 0.0 .
Cl5 C103 C104 C105 177.2(13) .
C103 C104 C105 C106 0.0 .
C104 C105 C106 C107 0.0 .
C105 C106 C107 C108 0.0 .
C106 C107 C108 C103 0.0 .
C106 C107 C108 Cl6 -179.6(14) .
C104 C103 C108 C107 0.0 .
Cl5 C103 C108 C107 -176.8(15) .
C104 C103 C108 Cl6 179.7(13) .
Cl5 C103 C108 Cl6 2.9(14) .
C114 C109 C110 C111 0.0 .
Cl7 C109 C110 C111 -171.7(18) .
C109 C110 C111 C112 0.0 .
C110 C111 C112 C113 0.0 .
C111 C112 C113 C114 0.0 .
C112 C113 C114 C109 0.0 .
C112 C113 C114 Cl8 174.3(14) .
C110 C109 C114 C113 0.0 .
Cl7 C109 C114 C113 172.8(16) .
C110 C109 C114 Cl8 -173.4(16) .
Cl7 C109 C114 Cl8 -0.6(15) .
C120 C115 C116 C117 0.0 .
Cl9 C115 C116 C117 173(2) .
C115 C116 C117 C118 0.0 .
C116 C117 C118 C119 0.0 .
C117 C118 C119 C120 0.0 .
C118 C119 C120 C115 0.0 .
C118 C119 C120 Cl10 -176(2) .
C116 C115 C120 C119 0.0 .
Cl9 C115 C120 C119 -174(2) .
C116 C115 C120 Cl10 176.2(19) .
Cl9 C115 C120 Cl10 3(2) .

loop_
_platon_squeeze_void_nr
_platon_squeeze_void_average_x
_platon_squeeze_void_average_y
_platon_squeeze_void_average_z
_platon_squeeze_void_volume
_platon_squeeze_void_count_electrons
_platon_squeeze_void_content
1 0.338 0.035 0.491 7 2 ' '
2 0.662 0.035 0.009 7 2 ' '
3 0.450 0.250 0.200 2133 517 ' '
4 0.484 0.101 0.699 9 1 ' '
5 0.516 0.101 0.801 9 1 ' '
6 0.016 0.399 0.301 9 1 ' '
7 0.984 0.399 0.199 9 1 ' '
8 0.162 0.465 0.509 7 2 ' '
9 0.838 0.465 0.991 7 2 ' '
10 0.162 0.535 0.009 7 2 ' '
11 0.838 0.535 0.491 7 2 ' '
12 -0.003 0.750 0.247 2133 517 ' '
13 0.016 0.601 0.801 9 1 ' '
14 0.984 0.601 0.699 9 1 ' '
15 0.484 0.899 0.199 9 1 ' '
16 0.516 0.899 0.301 9 1 ' '
17 0.338 0.965 0.991 7 2 ' '
18 0.662 0.965 0.509 7 2 ' '
